data_7131321
loop_
_publ_author_name
'Kearsey, Rachel J.'
'Tarzia, Andrew'
'Little, Marc A.'
'Brand, Michael C.'
'Clowes, Rob'
'Jelfs, Kim E.'
'Cooper, Andrew I.'
'Greenaway, Rebecca L.'

_publ_section_title
;
 Competitive aminal formation during the synthesis of a highly soluble,
 isopropyl-decorated imine porous organic cage.
;
_journal_issue 25
_journal_name_full 'Chemical communications (Cambridge, England)'
_journal_page_first 3731
_journal_page_last 3734
_journal_paper_doi 10.1039/d3cc00072a
_journal_volume 59
_journal_year 2023
_chemical_formula_moiety '9(C H Cl3),10.5(C H4 O),2(C84 H120 N12),(H2 O)'
_chemical_formula_sum 'C187.5 H293 Cl27 N24 O11.5'
_chemical_formula_weight 4024.59
_space_group_crystal_system monoclinic
_space_group_IT_number 4
_space_group_name_Hall 'P 2yb'
_space_group_name_H-M_alt 'P 1 21 1'
_atom_sites_solution_hydrogens geom
_audit_block_doi 10.5517/ccdc.csd.cc2dzyfs
_audit_creation_date 2018-02-20
_audit_creation_method
;
Olex2 1.2-beta
(compiled 2018.02.02 svn.r3481 for OlexSys, GUI svn.r5470)
;
_audit_update_record
;
2023-01-04 deposited with the CCDC.	2023-02-23 downloaded from the CCDC.
;
_cell_angle_alpha 90
_cell_angle_beta 105.336(2)
_cell_angle_gamma 90
_cell_formula_units_Z 2
_cell_length_a 16.0941(13)
_cell_length_b 45.047(4)
_cell_length_c 16.4682(15)
_cell_measurement_reflns_used 9016
_cell_measurement_temperature 100
_cell_measurement_theta_max 23.659
_cell_measurement_theta_min 2.252
_cell_volume 11514.2(17)
_computing_cell_refinement 'SAINT v8.34A (Bruker, 2013)'
_computing_data_collection
;
CrystalClear-SM Expert 2.0 r7 (Rigaku, 2011)
;
_computing_data_reduction 'SAINT v8.34A (Bruker, 2013)'
_computing_molecular_graphics 'Olex2 (Dolomanov et al., 2009)'
_computing_publication_material 'Olex2 (Dolomanov et al., 2009)'
_computing_structure_refinement 'ShelXL (Sheldrick, 2015)'
_diffrn_ambient_temperature 100
_diffrn_detector CCD
_diffrn_detector_area_resol_mean 28.5714
_diffrn_detector_type 'Rigaku Saturn724+'
_diffrn_measured_fraction_theta_full 0.999
_diffrn_measured_fraction_theta_max 0.999
_diffrn_measurement_device 'AFC12 (Right): Kappa 3 circle'
_diffrn_measurement_device_type 'Rigaku Saturn724+ (2x2 bin mode)'
_diffrn_measurement_method 'profile data from \w-scans'
_diffrn_measurement_specimen_support 'Mitegen 50um'
_diffrn_radiation_collimation 0.3
_diffrn_radiation_monochromator Confocal
_diffrn_radiation_probe x-ray
_diffrn_radiation_type MoK\a
_diffrn_radiation_wavelength 0.71073
_diffrn_reflns_av_R_equivalents 0.0589
_diffrn_reflns_av_unetI/netI 0.0721
_diffrn_reflns_Laue_measured_fraction_full 0.999
_diffrn_reflns_Laue_measured_fraction_max 0.999
_diffrn_reflns_limit_h_max 17
_diffrn_reflns_limit_h_min -17
_diffrn_reflns_limit_k_max 50
_diffrn_reflns_limit_k_min -37
_diffrn_reflns_limit_l_max 18
_diffrn_reflns_limit_l_min -18
_diffrn_reflns_number 84088
_diffrn_reflns_point_group_measured_fraction_full 0.832
_diffrn_reflns_point_group_measured_fraction_max 0.832
_diffrn_reflns_theta_full 23.256
_diffrn_reflns_theta_max 23.256
_diffrn_reflns_theta_min 1.359
_diffrn_source 'Rotating Anode'
_diffrn_source_current 24.0
_diffrn_source_power 1.2
_diffrn_source_target Mo
_diffrn_source_type 'Rotating Anode'
_diffrn_source_voltage 50.0
_diffrn_standards_number 0
_exptl_absorpt_coefficient_mu 0.373
_exptl_absorpt_correction_T_max 0.7451
_exptl_absorpt_correction_T_min 0.5163
_exptl_absorpt_correction_type multi-scan
_exptl_absorpt_process_details
;
SADABS-2014/5 (Bruker,2014/5) was used for absorption correction. 
wR2(int) was 0.1625 before and 0.0780 after correction. The 
Ratio of minimum to maximum transmission is 0.6929. The \l/2 
correction factor is 0.00150.'
;
_exptl_crystal_colour colourless
_exptl_crystal_colour_primary colourless
_exptl_crystal_density_diffrn 1.161
_exptl_crystal_description plate
_exptl_crystal_F_000 4274
_exptl_crystal_size_max 0.305
_exptl_crystal_size_mid 0.27
_exptl_crystal_size_min 0.07
_refine_diff_density_max 0.421
_refine_diff_density_min -0.353
_refine_diff_density_rms 0.067
_refine_ls_abs_structure_details
;
 Flack x determined using 5409 quotients [(I+)-(I-)]/[(I+)+(I-)]
 (Parsons, Flack and Wagner, Acta Cryst. B69 (2013) 249-259).
;
_refine_ls_abs_structure_Flack 0.21(2)
_refine_ls_extinction_method none
_refine_ls_goodness_of_fit_ref 1.500
_refine_ls_hydrogen_treatment constr
_refine_ls_matrix_type full
_refine_ls_number_parameters 2135
_refine_ls_number_reflns 27498
_refine_ls_number_restraints 154
_refine_ls_restrained_S_all 1.521
_refine_ls_R_factor_all 0.1259
_refine_ls_R_factor_gt 0.0999
_refine_ls_shift/su_max 0.000
_refine_ls_shift/su_mean 0.000
_refine_ls_structure_factor_coef Fsqd
_refine_ls_weighting_details 'w=1/[\s^2^(Fo^2^)+(0.1000P)^2^] where P=(Fo^2^+2Fc^2^)/3'
_refine_ls_weighting_scheme calc
_refine_ls_wR_factor_gt 0.2502
_refine_ls_wR_factor_ref 0.2647
_reflns_Friedel_coverage 0.640
_reflns_Friedel_fraction_full 0.659
_reflns_Friedel_fraction_max 0.659
_reflns_number_gt 18041
_reflns_number_total 27498
_reflns_threshold_expression 'I > 2\s(I)'
_cod_data_source_file d3cc00072a2.cif
_cod_data_source_block CC21_CHCl3_MeOH_100K_publ
_cod_depositor_comments 'Adding full bibliography for 7131321--7131322.cif.'
_cod_original_formula_sum 'C187.50 H293 Cl27 N24 O11.50'
_cod_database_code 7131321
_shelx_shelxl_version_number 2014/7
_shelx_space_group_comment
;
The symmetry employed for this shelxl refinement is uniquely defined
by the following loop, which should always be used as a source of
symmetry information in preference to the above space-group names.
They are only intended as comments.
;
_shelx_estimated_absorpt_t_max 0.974
_shelx_estimated_absorpt_t_min 0.895
_olex2_refinement_description
;
SQUEEZE was used during the final refinement cycles. Accordingly, the table
below was used to tentatively determine the amount of solvent molecules that
should be added to the unit cell atom count: 

Void  X(av) Y(av) Z(av) Volume Ang^3 El-Count (e-) Vol/Electron Vol/Atom        
1  0.075 0.351 0.825 761   236 (4x CHCl3 + 4x MeOH) 3.2 26        
2 -0.076 0.851 0.174 760   236 (4x CHCl3 + 4x MeOH) 3.2 26        
3  0.091 0.520-0.018 12   1  17.9      143        
4  0.122 0.596 0.362 21   3    7.6       61        
5  0.339 0.669 1.098 230 64 (CHCl3 + MeOH)3.6       29        
6  0.287 0.094 0.845 80   27 (MeOH)        2.9       24        
7  0.661 0.169 0.902 231   64 (CHCl3 + MeOH)3.6       29        
8  0.713 0.594 0.155 80   27 (MeOH)        2.9       24        
9  0.878 0.096 0.638 21   3 7.6       61        
0  0.909 0.020 0.018 12   1 17.6      141
1. Fixed Uiso
 At 1.2 times of:
  All C(H) groups, {H17B,H17A,H172} of C172
 At 1.5 times of:
  All O(H) groups, {H39A,H39B,H39C} of C39, {H40A,H40B,H40C} of C40, {H43A,
  H43B,H43C} of C43, {H44A,H44B,H44C} of C44, {H46A,H46B,H46C} of C46, {H47A,
  H47B,H47C} of C47, {H50A,H50B,H50C} of C50, {H52A,H52B,H52C} of C52, {H55A,
  H55B,H55C} of C55, {H56A,H56B,H56C} of C56, {H59A,H59B,H59C} of C59, {H60A,
  H60B,H60C} of C60, {H63A,H63B,H63C} of C63, {H68A,H68B,H68C} of C68, {H66A,
  H66B,H66C} of C66, {H65A,H65B,H65C} of C65, {H12G,H12H,H12I} of C126, {H16A,
  H16B,H16C} of C160, {H15M,H15N,H15O} of C158, {H15J,H15K,H15L} of C157, {H15G,
  H15H,H15I} of C155, {H15D,H15E,H15F} of C152, {H15A,H15B,H15C} of C150, {H14M,
  H14N,H14O} of C149, {H14J,H14K,H14L} of C147, {H14G,H14H,H14I} of C144, {H14D,
  H14E,H14F} of C142, {H14A,H14B,H14C} of C141, {H13M,H13N,H13O} of C139, {H13J,
  H13K,H13L} of C136, {H13G,H13H,H13I} of C134, {H13D,H13E,H13F} of C133, {H13A,
  H13B,H13C} of C131, {H12J,H12K,H12L} of C128, {H84A,H84B,H84C} of C84, {H82A,
  H82B,H82C} of C82, {H81A,H81B,H81C} of C81, {H79A,H79B,H79C} of C79, {H76A,
  H76B,H76C} of C76, {H74A,H74B,H74C} of C74, {H73A,H73B,H73C} of C73, {H71A,
  H71B,H71C} of C71, {H12D,H12E,H12F} of C124, {H12A,H12B,H12C} of C122, {H17R,
  H17S,H17T} of C178, {H17C,H17D,H17E} of C177, {H17I,H17J,H17K} of C176, {H17F,
  H17G,H17H} of C175, {H17L,H17M,H17N} of C174, {H16M,H16N,H16O} of C168, {H16J,
  H16K,H16L} of C166, {H16G,H16H,H16I} of C165, {H16D,H16E,H16F} of C163, {H17O,
  H17P,H17Q} of C179, {H18A,H18B,H18C} of C182
2. Shared sites
{Cl18, C181}
3. Restrained distances
 Cl3-C170 = Cl3-C169 = Cl2-C170 = Cl2-C169 = Cl4-C170 = Cl1-C169
 1.74 with sigma of 0.01
 Cl15-C173 = Cl13-C173 = Cl14-C173
 1.74 with sigma of 0.01
 Cl5-C171 = Cl6-C171 = Cl7-C171
 1.74 with sigma of 0.01
 Cl19-C180 = Cl18-C180 = Cl17-C180 = Cl20-C180 = Cl16-C180
 1.74 with sigma of 0.01
 C181-Cl20
 1.74 with sigma of 0.01
 Cl21-C181 = Cl19-C181
 1.74 with sigma of 0.01
 O7-C178 = O5-C182 = O2-C175 = O1-C177 = O3-C176 = O4-C174 = O6-C179
 1.43 with sigma of 0.01
 N1-C26
 1.27 with sigma of 0.01
 N9-C35
 1.27 with sigma of 0.01
 C23-C22 = C23-C24 = C23-C27
 1.49 with sigma of 0.01
 C18-C14
 1.49 with sigma of 0.01
 Cl10-C172 = Cl12-C172 = Cl11-C172 = Cl8-C172
 1.74 with sigma of 0.01
 Cl13-Cl15
 2.83 with sigma of 0.02
 Cl13-Cl14
 2.83 with sigma of 0.02
 Cl15-Cl14
 2.83 with sigma of 0.02
 Cl11-Cl9
 2.83 with sigma of 0.02
 Cl11-Cl10
 2.83 with sigma of 0.02
 Cl20-Cl21 \\sim Cl21-Cl19 \\sim Cl19-Cl20
 with sigma of 0.02
4. Uiso/Uaniso restraints and constraints
Uanis(O9) \\sim Ueq: with sigma of 0.001 and sigma for terminal atoms of 0.002
Uanis(Cl18) = Uanis(C181)
5. Rigid body (RIGU) restrains
 Cl13, Cl14, Cl15, C173
 with sigma for 1-2 distances of 0.004 and sigma for 1-3 distances of 0.004
 Cl1, Cl2, Cl3, Cl4, C169, C170
 with sigma for 1-2 distances of 0.004 and sigma for 1-3 distances of 0.004
 Cl5, Cl6, Cl7, C171
 with sigma for 1-2 distances of 0.004 and sigma for 1-3 distances of 0.004
 C176, O3
 with sigma for 1-2 distances of 0.004 and sigma for 1-3 distances of 0.004
 O2, C175
 with sigma for 1-2 distances of 0.004 and sigma for 1-3 distances of 0.004
 O6, C179
 with sigma for 1-2 distances of 0.004 and sigma for 1-3 distances of 0.004
 Cl16, C180, Cl17, Cl18, Cl19, C181, Cl20, Cl21
 with sigma for 1-2 distances of 0.004 and sigma for 1-3 distances of 0.004
 O5, C182
 with sigma for 1-2 distances of 0.004 and sigma for 1-3 distances of 0.004
 C177, O1
 with sigma for 1-2 distances of 0.004 and sigma for 1-3 distances of 0.004
6. Others
 Fixed Sof: Cl1(0.25) Cl4(0.75) Cl5(0.75) Cl6(0.75) Cl7(0.75) Cl8(0.33333)
 Cl11(0.33333) Cl12(0.33333) Cl13(0.5) Cl14(0.5) Cl15(0.5) Cl16(0.5) Cl17(0.5)
 Cl18(0.5) Cl19(0.25) Cl20(0.25) Cl21(0.25) O1(0.5) H1(0.5) O2(0.5) H2A(0.5)
 O4(0.75) H4A(0.75) O5(0.5) H5(0.5) O6(0.75) H6A(0.75) O7(0.5) H7A(0.5)
 C169(0.25) H169(0.25) C170(0.75) H170(0.75) C171(0.75) H171(0.75)
 H17B(0.33333) H17A(0.33333) H172(0.33333) C173(0.5) H173(0.5) C174(0.75)
 H17L(0.75) H17M(0.75) H17N(0.75) C175(0.5) H17F(0.5) H17G(0.5) H17H(0.5)
 C177(0.5) H17C(0.5) H17D(0.5) H17E(0.5) C178(0.5) H17R(0.5) H17S(0.5)
 H17T(0.5) C179(0.75) H17O(0.75) H17P(0.75) H17Q(0.75) C180(0.5) H180(0.5)
 C181(0.25) H181(0.25) C182(0.5) H18A(0.5) H18B(0.5) H18C(0.5) O8(0.5) O9(0.25)
 O10(0.25)
7.a Ternary CH refined with riding coordinates:
 C37(H37), C38(H38), C41(H41), C42(H42), C45(H45), C48(H48), C49(H49),
 C51(H51), C53(H53), C54(H54), C57(H57), C58(H58), C61(H61), C62(H62), C64(H64),
  C67(H67), C69(H69), C70(H70), C72(H72), C75(H75), C77(H77), C78(H78),
 C80(H80), C83(H83), C121(H121), C123(H123), C125(H125), C127(H127), C129(H129),
  C130(H130), C132(H132), C135(H135), C137(H137), C138(H138), C140(H140),
 C143(H143), C145(H145), C146(H146), C148(H148), C151(H151), C153(H153),
 C154(H154), C156(H156), C159(H159), C161(H161), C162(H162), C164(H164),
 C167(H167), C169(H169), C170(H170), C171(H171), C172(H17B), C172(H17A),
 C172(H172), C173(H173), C180(H180), C181(H181)
7.b Aromatic/amide H refined with riding coordinates:
 C2(H2), C4(H4), C6(H6), C7(H7), C8(H8), C9(H9), C11(H11), C13(H13), C15(H15),
 C16(H16), C17(H17), C18(H18), C22(H22), C20(H20), C24(H24), C25(H25), C26(H26),
  C27(H27), C29(H29), C31(H31), C33(H33), C34(H34), C35(H35), C36(H36),
 C86(H86), C88(H88), C90(H90), C91(H91), C92(H92), C93(H93), C95(H95), C97(H97),
  C99(H99), C100(H100), C101(H101), C102(H102), C104(H104), C106(H106),
 C108(H108), C109(H109), C110(H110), C111(H111), C113(H113), C115(H115),
 C117(H117), C118(H118), C119(H119), C120(H120)
7.c Fitted hexagon refined as free rotating group:
 C23(C22,C21,C20,C19,C24)
7.d Idealised Me refined as rotating group:
 C39(H39A,H39B,H39C), C40(H40A,H40B,H40C), C43(H43A,H43B,H43C), C44(H44A,H44B,
 H44C), C46(H46A,H46B,H46C), C47(H47A,H47B,H47C), C50(H50A,H50B,H50C), C52(H52A,
 H52B,H52C), C55(H55A,H55B,H55C), C56(H56A,H56B,H56C), C59(H59A,H59B,H59C),
 C60(H60A,H60B,H60C), C63(H63A,H63B,H63C), C65(H65A,H65B,H65C), C66(H66A,H66B,
 H66C), C68(H68A,H68B,H68C), C71(H71A,H71B,H71C), C73(H73A,H73B,H73C), C74(H74A,
 H74B,H74C), C76(H76A,H76B,H76C), C79(H79A,H79B,H79C), C81(H81A,H81B,H81C),
 C82(H82A,H82B,H82C), C84(H84A,H84B,H84C), C122(H12A,H12B,H12C), C124(H12D,H12E,
 H12F), C126(H12G,H12H,H12I), C128(H12J,H12K,H12L), C131(H13A,H13B,H13C),
 C133(H13D,H13E,H13F), C134(H13G,H13H,H13I), C136(H13J,H13K,H13L), C139(H13M,
 H13N,H13O), C141(H14A,H14B,H14C), C142(H14D,H14E,H14F), C144(H14G,H14H,H14I),
 C147(H14J,H14K,H14L), C149(H14M,H14N,H14O), C150(H15A,H15B,H15C), C152(H15D,
 H15E,H15F), C155(H15G,H15H,H15I), C157(H15J,H15K,H15L), C158(H15M,H15N,H15O),
 C160(H16A,H16B,H16C), C163(H16D,H16E,H16F), C165(H16G,H16H,H16I), C166(H16J,
 H16K,H16L), C168(H16M,H16N,H16O), C174(H17L,H17M,H17N), C175(H17F,H17G,H17H),
 C176(H17I,H17J,H17K), C177(H17C,H17D,H17E), C178(H17R,H17S,H17T), C179(H17O,
 H17P,H17Q), C182(H18A,H18B,H18C)
7.e Idealised tetrahedral OH refined as rotating group:
 O1(H1), O2(H2A), O3(H3), O4(H4A), O5(H5), O6(H6A), O7(H7A)
;
_olex2_submission_special_instructions 'No special instructions were received'

loop_
_space_group_symop_operation_xyz
'x, y, z'
'-x, y+1/2, -z'

loop_
_atom_site_label
_atom_site_type_symbol
_atom_site_fract_x
_atom_site_fract_y
_atom_site_fract_z
_atom_site_U_iso_or_equiv
_atom_site_adp_type
_atom_site_occupancy
_atom_site_site_symmetry_order
_atom_site_calc_flag
_atom_site_refinement_flags_posn
_atom_site_refinement_flags_adp
_atom_site_refinement_flags_occupancy
_atom_site_disorder_assembly
_atom_site_disorder_group
Cl1 Cl 0.5929(7) 0.4749(3) 0.6910(7) 0.091(3) Uani 0.25 1 d D U P A 2
Cl2 Cl 0.6082(2) 0.49127(8) 0.5251(2) 0.1174(11) Uani 1 1 d D U . . .
Cl3 Cl 0.6944(4) 0.52065(17) 0.6779(4) 0.208(3) Uani 1 1 d D U . . .
Cl4 Cl 0.5166(3) 0.51909(16) 0.6361(3) 0.142(2) Uani 0.75 1 d D U P B 1
Cl5 Cl 0.4655(5) 0.4689(2) 0.2613(5) 0.190(3) Uani 0.75 1 d D U P C 1
Cl6 Cl 0.4853(13) 0.4082(3) 0.2021(9) 0.332(7) Uani 0.75 1 d D U P C 1
Cl7 Cl 0.6197(4) 0.43240(17) 0.3292(7) 0.198(3) Uani 0.75 1 d D U P C 1
Cl8 Cl 0.9888(5) 0.77354(17) 0.7939(6) 0.086(2) Uani 0.3333 1 d D . P D 3
Cl9 Cl 0.9713(3) 0.75355(10) 0.6308(3) 0.1347(13) Uani 1 1 d D . . . .
Cl10 Cl 1.0729(3) 0.72104(11) 0.7899(3) 0.1399(14) Uani 1 1 d D . . . .
Cl11 Cl 0.9048(4) 0.7459(2) 0.7767(5) 0.078(2) Uani 0.3333 1 d D . P D 2
Cl12 Cl 0.9071(8) 0.7183(3) 0.7269(12) 0.173(6) Uani 0.3333 1 d D . P D 1
Cl13 Cl 0.9758(7) 0.7108(4) 1.2564(10) 0.268(9) Uani 0.5 1 d D U P E 1
Cl14 Cl 0.8523(4) 0.6742(2) 1.1482(5) 0.141(3) Uani 0.5 1 d D U P E 1
Cl15 Cl 1.0431(5) 0.6617(2) 1.1868(4) 0.130(3) Uani 0.5 1 d D U P E 1
Cl16 Cl 0.3491(6) 0.5710(3) 0.6200(7) 0.173(4) Uani 0.5 1 d D U P F 1
Cl17 Cl 0.1763(7) 0.6015(3) 0.5697(9) 0.193(4) Uani 0.5 1 d D U P F 1
Cl18 Cl 0.2476(8) 0.5833(3) 0.7343(7) 0.204(4) Uani 0.5 1 d D U P F 1
Cl19 Cl 0.1829(9) 0.6077(3) 0.6665(10) 0.139(5) Uani 0.25 1 d D U P G 2
Cl20 Cl 0.3525(12) 0.5976(9) 0.7372(14) 0.292(15) Uani 0.25 1 d D U P G 2
Cl21 Cl 0.243(2) 0.5921(10) 0.8345(12) 0.301(16) Uani 0.25 1 d D U P G 2
O1 O 0.5039(18) 0.4184(7) 0.9646(18) 0.195(11) Uani 0.5 1 d D U P . .
H1 H 0.4892 0.4277 0.9189 0.292 Uiso 0.5 1 calc GR . P . .
O2 O 0.6133(15) 0.4198(5) 0.8024(15) 0.152(8) Uani 0.5 1 d D U P H 1
H2A H 0.6647 0.4141 0.8132 0.228 Uiso 0.5 1 calc GR . P H 1
O3 O 0.9411(8) 0.3175(3) 0.9500(9) 0.161(4) Uani 1 1 d D U . . .
H3 H 0.9654 0.3253 0.9160 0.242 Uiso 1 1 calc GR . . . .
O4 O 0.7373(8) 0.5267(3) 0.3039(7) 0.110(3) Uani 0.75 1 d D . P . .
H4A H 0.7893 0.5286 0.3303 0.165 Uiso 0.75 1 calc GR . P . .
O5 O 0.4287(17) 0.6005(5) 0.9690(14) 0.162(8) Uiso 0.5 1 d D U P I 2
H5 H 0.4077 0.6093 0.9233 0.243 Uiso 0.5 1 calc GR . P I 2
O6 O 0.2714(5) 0.6728(2) 0.7922(6) 0.084(3) Uani 0.75 1 d D U P J 3
H6A H 0.2187 0.6737 0.7901 0.126 Uiso 0.75 1 calc GR . P J 3
O7 O 0.566(3) 0.5263(8) 1.0998(17) 0.229(13) Uiso 0.5 1 d D . P K 1
H7A H 0.5608 0.5080 1.1055 0.343 Uiso 0.5 1 calc GR . P K 1
N1 N 0.6166(4) 0.63187(16) 0.6727(5) 0.0606(19) Uani 1 1 d D . . . .
N2 N 0.5897(5) 0.61344(19) 0.8283(5) 0.067(2) Uani 1 1 d . . . . .
N3 N 0.3903(5) 0.4933(2) 0.8751(5) 0.071(2) Uani 1 1 d . . . . .
N4 N 0.2901(5) 0.46466(18) 0.7255(5) 0.072(2) Uani 1 1 d . . . . .
N5 N 0.8028(6) 0.49640(19) 0.9701(6) 0.083(2) Uani 1 1 d . . . . .
N6 N 0.8920(5) 0.4551(2) 0.8909(6) 0.080(2) Uani 1 1 d . . . . .
N7 N 0.6970(5) 0.39178(17) 0.5385(6) 0.068(2) Uani 1 1 d . . . . .
N8 N 0.5140(5) 0.3901(2) 0.5173(5) 0.073(2) Uani 1 1 d . . . . .
N9 N 0.3172(5) 0.5062(2) 0.3636(5) 0.078(2) Uani 1 1 d D . . . .
N10 N 0.3990(6) 0.5622(2) 0.3449(5) 0.078(2) Uani 1 1 d . . . . .
N11 N 0.8227(5) 0.55870(17) 0.4553(5) 0.071(2) Uani 1 1 d . . . . .
N12 N 0.9202(5) 0.51123(18) 0.5429(5) 0.066(2) Uani 1 1 d . . . . .
N13 N 0.6614(5) 0.74165(19) 0.4791(5) 0.061(2) Uani 1 1 d . . . . .
N14 N 0.7594(4) 0.69146(18) 0.4449(5) 0.0604(19) Uani 1 1 d . . . . .
N15 N 1.2440(4) 0.74706(17) 0.6072(5) 0.0628(19) Uani 1 1 d . . . . .
N16 N 1.1726(4) 0.69056(16) 0.5573(5) 0.0608(19) Uani 1 1 d . . . . .
N17 N 0.8709(5) 0.86039(19) 0.6314(6) 0.078(2) Uani 1 1 d . . . . .
N18 N 1.0545(4) 0.86519(18) 0.6865(5) 0.0582(18) Uani 1 1 d . . . . .
N19 N 0.6529(5) 0.79099(18) 0.8418(5) 0.065(2) Uani 1 1 d . . . . .
N20 N 0.7342(5) 0.75129(18) 0.9721(5) 0.071(2) Uani 1 1 d . . . . .
N21 N 0.9628(5) 0.63843(19) 0.9344(5) 0.071(2) Uani 1 1 d . . . . .
N22 N 0.9528(5) 0.61677(17) 0.7706(5) 0.066(2) Uani 1 1 d . . . . .
N23 N 1.1486(4) 0.76033(19) 1.0737(5) 0.0628(19) Uani 1 1 d . . . . .
N24 N 1.2653(5) 0.78439(19) 0.9911(5) 0.066(2) Uani 1 1 d . . . . .
C1 C 0.6541(6) 0.5113(2) 0.9074(6) 0.073(3) Uani 1 1 d . . . . .
C2 C 0.5704(7) 0.5036(2) 0.8950(6) 0.074(3) Uani 1 1 d . . . . .
H2 H 0.5548 0.4844 0.9097 0.088 Uiso 1 1 calc R . . . .
C3 C 0.5049(7) 0.5256(3) 0.8585(7) 0.083(3) Uani 1 1 d . . . . .
C4 C 0.5307(7) 0.5524(3) 0.8411(6) 0.079(3) Uani 1 1 d . . . . .
H4 H 0.4876 0.5665 0.8159 0.095 Uiso 1 1 calc R . . . .
C5 C 0.6121(6) 0.5608(2) 0.8564(6) 0.069(3) Uani 1 1 d . . . . .
C6 C 0.6780(7) 0.5411(2) 0.8914(7) 0.084(3) Uani 1 1 d . . . . .
H6 H 0.7367 0.5470 0.9043 0.100 Uiso 1 1 calc R . . . .
C7 C 0.7231(7) 0.4903(2) 0.9529(7) 0.071(3) Uani 1 1 d . . . . .
H7 H 0.7063 0.4715 0.9696 0.086 Uiso 1 1 calc R . . . .
C8 C 0.4124(6) 0.5169(3) 0.8452(7) 0.076(3) Uani 1 1 d . . . . .
H8 H 0.3688 0.5296 0.8130 0.091 Uiso 1 1 calc R . . . .
C9 C 0.6422(7) 0.5917(3) 0.8448(6) 0.074(3) Uani 1 1 d . . . . .
H9 H 0.7016 0.5951 0.8498 0.089 Uiso 1 1 calc R . . . .
C10 C 0.8659(6) 0.4603(2) 0.7426(6) 0.063(2) Uani 1 1 d . . . . .
C11 C 0.8838(5) 0.4775(2) 0.6781(6) 0.063(3) Uani 1 1 d . . . . .
H11 H 0.9183 0.4948 0.6929 0.075 Uiso 1 1 calc R . . . .
C12 C 0.8529(6) 0.4701(2) 0.5935(7) 0.066(3) Uani 1 1 d . . . . .
C13 C 0.7987(5) 0.44395(19) 0.5711(6) 0.059(2) Uani 1 1 d . . . . .
H13 H 0.7767 0.4382 0.5139 0.071 Uiso 1 1 calc R . . . .
C14 C 0.7805(5) 0.42796(18) 0.6347(6) 0.055(2) Uani 1 1 d D . . . .
C15 C 0.8125(5) 0.4348(2) 0.7175(8) 0.068(3) Uani 1 1 d . . . . .
H15 H 0.7992 0.4225 0.7592 0.081 Uiso 1 1 calc R . . . .
C16 C 0.9002(5) 0.4693(3) 0.8316(6) 0.064(2) Uani 1 1 d . . . . .
H16 H 0.9307 0.4875 0.8426 0.077 Uiso 1 1 calc R . . . .
C17 C 0.8744(6) 0.4869(2) 0.5274(6) 0.069(3) Uani 1 1 d . . . . .
H17 H 0.8548 0.4801 0.4709 0.083 Uiso 1 1 calc R . . . .
C18 C 0.7271(5) 0.4001(2) 0.6102(8) 0.068(3) Uani 1 1 d D . . . .
H18 H 0.7165 0.3882 0.6542 0.082 Uiso 1 1 calc R . . . .
C23 C 0.5466(4) 0.56987(15) 0.4260(4) 0.084(3) Uani 1 1 d D . . . .
C22 C 0.5241(3) 0.58709(15) 0.4869(4) 0.068(3) Uani 1 1 d DG . . . .
H22 H 0.4651 0.5906 0.4836 0.082 Uiso 1 1 calc R . . . .
C21 C 0.5878(4) 0.59911(14) 0.5527(4) 0.065(2) Uani 1 1 d G . . . .
C20 C 0.6742(3) 0.59392(15) 0.5576(4) 0.065(2) Uani 1 1 d G . . . .
H20 H 0.7177 0.6021 0.6025 0.077 Uiso 1 1 calc R . . . .
C19 C 0.6967(3) 0.57670(15) 0.4966(4) 0.068(3) Uani 1 1 d G . . . .
C24 C 0.6330(5) 0.56468(14) 0.4309(4) 0.078(3) Uani 1 1 d DG . . . .
H24 H 0.6484 0.5529 0.3892 0.094 Uiso 1 1 calc R . . . .
C25 C 0.7940(6) 0.5725(2) 0.5086(7) 0.070(3) Uani 1 1 d . . . . .
H25 H 0.8333 0.5804 0.5572 0.084 Uiso 1 1 calc R . . . .
C26 C 0.5614(6) 0.6181(2) 0.6130(6) 0.066(2) Uani 1 1 d D . . . .
H26 H 0.5016 0.6204 0.6085 0.079 Uiso 1 1 calc R . . . .
C27 C 0.4771(7) 0.5566(2) 0.3521(5) 0.074(3) Uani 1 1 d D . . . .
H27 H 0.4931 0.5443 0.3119 0.089 Uiso 1 1 calc R . . . .
C28 C 0.4365(6) 0.4351(2) 0.5171(6) 0.064(2) Uani 1 1 d . . . . .
C29 C 0.4013(7) 0.4608(3) 0.4660(8) 0.085(3) Uani 1 1 d . . . . .
H29 H 0.4140 0.4636 0.4134 0.102 Uiso 1 1 calc R . . . .
C30 C 0.3489(6) 0.4814(3) 0.4928(6) 0.073(3) Uani 1 1 d . . . . .
C31 C 0.3321(6) 0.4776(2) 0.5704(6) 0.070(3) Uani 1 1 d . . . . .
H31 H 0.2968 0.4915 0.5891 0.084 Uiso 1 1 calc R . . . .
C32 C 0.3668(5) 0.4532(2) 0.6218(6) 0.063(3) Uani 1 1 d . . . . .
C33 C 0.4197(6) 0.4328(2) 0.5945(7) 0.071(3) Uani 1 1 d . . . . .
H33 H 0.4446 0.4169 0.6307 0.086 Uiso 1 1 calc R . . . .
C34 C 0.4854(6) 0.4153(3) 0.4831(8) 0.080(3) Uani 1 1 d . . . . .
H34 H 0.4984 0.4206 0.4320 0.096 Uiso 1 1 calc R . . . .
C35 C 0.3119(5) 0.5070(2) 0.4399(6) 0.064(2) Uani 1 1 d D . . . .
H35 H 0.2858 0.5231 0.4610 0.077 Uiso 1 1 calc R . . . .
C36 C 0.3477(7) 0.4490(2) 0.7045(7) 0.075(3) Uani 1 1 d . . . . .
H36 H 0.3787 0.4345 0.7425 0.090 Uiso 1 1 calc R . . . .
C37 C 0.8607(6) 0.4743(2) 1.0192(6) 0.070(3) Uani 1 1 d . . . . .
H37 H 0.8283 0.4557 1.0238 0.084 Uiso 1 1 calc R . . . .
C38 C 0.8969(6) 0.4891(3) 1.1106(6) 0.081(3) Uani 1 1 d . . . . .
H38 H 0.9376 0.4744 1.1456 0.097 Uiso 1 1 calc R . . . .
C39 C 0.8222(8) 0.4930(3) 1.1528(7) 0.098(4) Uani 1 1 d . . . . .
H39A H 0.7868 0.5101 1.1278 0.148 Uiso 1 1 calc GR . . . .
H39B H 0.8459 0.4964 1.2133 0.148 Uiso 1 1 calc GR . . . .
H39C H 0.7866 0.4750 1.1440 0.148 Uiso 1 1 calc GR . . . .
C40 C 0.9467(9) 0.5170(3) 1.1111(8) 0.104(4) Uani 1 1 d . . . . .
H40A H 1.0048 0.5121 1.1070 0.155 Uiso 1 1 calc GR . . . .
H40B H 0.9505 0.5278 1.1635 0.155 Uiso 1 1 calc GR . . . .
H40C H 0.9176 0.5293 1.0630 0.155 Uiso 1 1 calc GR . . . .
C41 C 0.9287(6) 0.4681(2) 0.9770(7) 0.076(3) Uani 1 1 d . . . . .
H41 H 0.9562 0.4875 0.9696 0.092 Uiso 1 1 calc R . . . .
C42 C 1.0027(6) 0.4465(3) 1.0279(7) 0.086(3) Uani 1 1 d . . . . .
H42 H 1.0295 0.4560 1.0835 0.103 Uiso 1 1 calc R . . . .
C43 C 0.9676(9) 0.4173(2) 1.0451(8) 0.098(4) Uani 1 1 d . . . . .
H43A H 0.9254 0.4204 1.0777 0.147 Uiso 1 1 calc GR . . . .
H43B H 1.0146 0.4048 1.0773 0.147 Uiso 1 1 calc GR . . . .
H43C H 0.9395 0.4076 0.9917 0.147 Uiso 1 1 calc GR . . . .
C44 C 1.0730(9) 0.4442(4) 0.9798(8) 0.126(5) Uani 1 1 d . . . . .
H44A H 1.0500 0.4335 0.9269 0.188 Uiso 1 1 calc GR . . . .
H44B H 1.1229 0.4335 1.0144 0.188 Uiso 1 1 calc GR . . . .
H44C H 1.0906 0.4642 0.9677 0.188 Uiso 1 1 calc GR . . . .
C45 C 0.9478(7) 0.5777(3) 0.4124(8) 0.088(3) Uani 1 1 d . . . . .
H45 H 1.0121 0.5770 0.4322 0.106 Uiso 1 1 calc R . . . .
C46 C 0.9282(8) 0.6088(2) 0.4201(9) 0.099(4) Uani 1 1 d . . . . .
H46A H 0.9511 0.6205 0.3808 0.148 Uiso 1 1 calc GR . . . .
H46B H 0.9546 0.6155 0.4778 0.148 Uiso 1 1 calc GR . . . .
H46C H 0.8656 0.6115 0.4070 0.148 Uiso 1 1 calc GR . . . .
C47 C 0.9290(9) 0.5664(3) 0.3256(7) 0.103(4) Uani 1 1 d . . . . .
H47A H 0.8685 0.5702 0.2967 0.154 Uiso 1 1 calc GR . . . .
H47B H 0.9401 0.5450 0.3267 0.154 Uiso 1 1 calc GR . . . .
H47C H 0.9660 0.5765 0.2956 0.154 Uiso 1 1 calc GR . . . .
C48 C 0.9182(6) 0.5578(2) 0.4771(7) 0.075(3) Uani 1 1 d . . . . .
H48 H 0.9420 0.5660 0.5351 0.090 Uiso 1 1 calc R . . . .
C49 C 0.9479(6) 0.5251(2) 0.4748(7) 0.071(3) Uani 1 1 d . . . . .
H49 H 0.9169 0.5158 0.4200 0.085 Uiso 1 1 calc R . . . .
C50 C 1.0983(7) 0.5321(3) 0.5692(9) 0.116(5) Uani 1 1 d . . . . .
H50A H 1.0966 0.5539 0.5671 0.174 Uiso 1 1 calc GR . . . .
H50B H 1.1580 0.5254 0.5785 0.174 Uiso 1 1 calc GR . . . .
H50C H 1.0754 0.5252 0.6153 0.174 Uiso 1 1 calc GR . . . .
C51 C 1.0467(7) 0.5202(2) 0.4903(8) 0.085(3) Uani 1 1 d . . . . .
H51 H 1.0642 0.5311 0.4445 0.102 Uiso 1 1 calc R . . . .
C52 C 1.0631(7) 0.4881(2) 0.4792(7) 0.075(3) Uani 1 1 d . . . . .
H52A H 1.0493 0.4766 0.5246 0.112 Uiso 1 1 calc GR . . . .
H52B H 1.1239 0.4852 0.4810 0.112 Uiso 1 1 calc GR . . . .
H52C H 1.0269 0.4812 0.4248 0.112 Uiso 1 1 calc GR . . . .
C53 C 0.6487(7) 0.3635(2) 0.5194(9) 0.090(4) Uani 1 1 d . . . . .
H53 H 0.6424 0.3545 0.5729 0.108 Uiso 1 1 calc R . . . .
C54 C 0.6977(6) 0.3419(2) 0.4765(7) 0.075(3) Uani 1 1 d . . . . .
H54 H 0.6669 0.3224 0.4703 0.090 Uiso 1 1 calc R . . . .
C55 C 0.7857(7) 0.3371(2) 0.5305(8) 0.093(3) Uani 1 1 d . . . . .
H55A H 0.8185 0.3556 0.5355 0.140 Uiso 1 1 calc GR . . . .
H55B H 0.8144 0.3217 0.5054 0.140 Uiso 1 1 calc GR . . . .
H55C H 0.7828 0.3306 0.5865 0.140 Uiso 1 1 calc GR . . . .
C56 C 0.6966(7) 0.3526(3) 0.3894(8) 0.094(4) Uani 1 1 d . . . . .
H56A H 0.6369 0.3541 0.3550 0.141 Uiso 1 1 calc GR . . . .
H56B H 0.7281 0.3385 0.3633 0.141 Uiso 1 1 calc GR . . . .
H56C H 0.7240 0.3721 0.3933 0.141 Uiso 1 1 calc GR . . . .
C57 C 0.5593(6) 0.3723(3) 0.4637(8) 0.093(4) Uani 1 1 d . . . . .
H57 H 0.5653 0.3844 0.4147 0.112 Uiso 1 1 calc R . . . .
C58 C 0.4984(7) 0.3449(3) 0.4325(9) 0.091(3) Uani 1 1 d . . . . .
H58 H 0.5279 0.3317 0.3999 0.109 Uiso 1 1 calc R . . . .
C59 C 0.4796(9) 0.3267(3) 0.5005(11) 0.124(5) Uani 1 1 d . . . . .
H59A H 0.5337 0.3218 0.5422 0.186 Uiso 1 1 calc GR . . . .
H59B H 0.4505 0.3084 0.4765 0.186 Uiso 1 1 calc GR . . . .
H59C H 0.4423 0.3379 0.5277 0.186 Uiso 1 1 calc GR . . . .
C60 C 0.4114(8) 0.3567(3) 0.3682(11) 0.142(6) Uani 1 1 d . . . . .
H60A H 0.3838 0.3713 0.3967 0.212 Uiso 1 1 calc GR . . . .
H60B H 0.3722 0.3399 0.3492 0.212 Uiso 1 1 calc GR . . . .
H60C H 0.4252 0.3659 0.3196 0.212 Uiso 1 1 calc GR . . . .
C61 C 0.2756(6) 0.4596(2) 0.8072(6) 0.072(3) Uani 1 1 d . . . . .
H61 H 0.3176 0.4442 0.8368 0.087 Uiso 1 1 calc R . . . .
C62 C 0.2969(6) 0.4889(2) 0.8565(6) 0.068(3) Uani 1 1 d . . . . .
H62 H 0.2678 0.5054 0.8192 0.082 Uiso 1 1 calc R . . . .
C63 C 0.1830(8) 0.4155(3) 0.7546(11) 0.131(5) Uani 1 1 d . . . . .
H63A H 0.1804 0.4173 0.6947 0.197 Uiso 1 1 calc GR . . . .
H63B H 0.1322 0.4048 0.7609 0.197 Uiso 1 1 calc GR . . . .
H63C H 0.2352 0.4047 0.7836 0.197 Uiso 1 1 calc GR . . . .
C64 C 0.1848(7) 0.4469(3) 0.7936(8) 0.085(3) Uani 1 1 d . . . . .
H64 H 0.1765 0.4439 0.8510 0.102 Uiso 1 1 calc R . . . .
C65 C 0.1198(7) 0.4688(4) 0.7522(10) 0.139(6) Uani 1 1 d . . . . .
H65A H 0.1283 0.4872 0.7851 0.208 Uiso 1 1 calc GR . . . .
H65B H 0.0622 0.4609 0.7483 0.208 Uiso 1 1 calc GR . . . .
H65C H 0.1256 0.4729 0.6955 0.208 Uiso 1 1 calc GR . . . .
C66 C 0.3169(10) 0.4646(3) 1.0055(9) 0.120(5) Uani 1 1 d . . . . .
H66A H 0.3088 0.4454 0.9766 0.180 Uiso 1 1 calc GR . . . .
H66B H 0.2906 0.4641 1.0528 0.180 Uiso 1 1 calc GR . . . .
H66C H 0.3787 0.4688 1.0267 0.180 Uiso 1 1 calc GR . . . .
C67 C 0.2713(10) 0.4908(3) 0.9396(8) 0.110(4) Uani 1 1 d . . . . .
H67 H 0.2080 0.4866 0.9250 0.131 Uiso 1 1 calc R . . . .
C68 C 0.2821(13) 0.5220(4) 0.9761(10) 0.147(6) Uani 1 1 d . . . . .
H68A H 0.3426 0.5280 0.9872 0.220 Uiso 1 1 calc GR . . . .
H68B H 0.2647 0.5223 1.0288 0.220 Uiso 1 1 calc GR . . . .
H68C H 0.2459 0.5358 0.9358 0.220 Uiso 1 1 calc GR . . . .
C69 C 0.5851(5) 0.6515(2) 0.7267(6) 0.057(2) Uani 1 1 d . . . . .
H69 H 0.5210 0.6498 0.7130 0.068 Uiso 1 1 calc R . . . .
C70 C 0.6239(6) 0.6424(2) 0.8194(6) 0.059(2) Uani 1 1 d . . . . .
H70 H 0.6878 0.6406 0.8295 0.070 Uiso 1 1 calc R . . . .
C71 C 0.5648(6) 0.6903(2) 0.6139(6) 0.076(3) Uani 1 1 d . . . . .
H71A H 0.5870 0.6770 0.5775 0.114 Uiso 1 1 calc GR . . . .
H71B H 0.5760 0.7110 0.6013 0.114 Uiso 1 1 calc GR . . . .
H71C H 0.5026 0.6873 0.6039 0.114 Uiso 1 1 calc GR . . . .
C72 C 0.6095(6) 0.6836(2) 0.7057(6) 0.063(2) Uani 1 1 d . . . . .
H72 H 0.5864 0.6977 0.7413 0.076 Uiso 1 1 calc R . . . .
C73 C 0.7052(5) 0.6885(2) 0.7245(6) 0.069(3) Uani 1 1 d . . . . .
H73A H 0.7324 0.6833 0.7834 0.104 Uiso 1 1 calc GR . . . .
H73B H 0.7167 0.7094 0.7151 0.104 Uiso 1 1 calc GR . . . .
H73C H 0.7290 0.6760 0.6875 0.104 Uiso 1 1 calc GR . . . .
C74 C 0.5092(7) 0.6698(3) 0.8686(8) 0.091(3) Uani 1 1 d . . . . .
H74A H 0.4853 0.6781 0.8122 0.136 Uiso 1 1 calc GR . . . .
H74B H 0.5005 0.6840 0.9109 0.136 Uiso 1 1 calc GR . . . .
H74C H 0.4801 0.6511 0.8740 0.136 Uiso 1 1 calc GR . . . .
C75 C 0.6059(7) 0.6641(2) 0.8825(7) 0.081(3) Uani 1 1 d . . . . .
H75 H 0.6337 0.6834 0.8750 0.097 Uiso 1 1 calc R . . . .
C76 C 0.6492(8) 0.6526(3) 0.9748(7) 0.094(4) Uani 1 1 d . . . . .
H76A H 0.6172 0.6354 0.9869 0.142 Uiso 1 1 calc GR . . . .
H76B H 0.6481 0.6685 1.0153 0.142 Uiso 1 1 calc GR . . . .
H76C H 0.7090 0.6469 0.9794 0.142 Uiso 1 1 calc GR . . . .
C77 C 0.3371(6) 0.5467(3) 0.2739(7) 0.080(3) Uani 1 1 d . . . . .
H77 H 0.3674 0.5312 0.2489 0.096 Uiso 1 1 calc R . . . .
C78 C 0.2709(8) 0.5330(3) 0.3095(7) 0.101(4) Uani 1 1 d . . . . .
H78 H 0.2472 0.5474 0.3437 0.121 Uiso 1 1 calc R . . . .
C79 C 0.3654(9) 0.5834(4) 0.1727(9) 0.118(5) Uani 1 1 d . . . . .
H79A H 0.4157 0.5877 0.2197 0.176 Uiso 1 1 calc GR . . . .
H79B H 0.3445 0.6018 0.1424 0.176 Uiso 1 1 calc GR . . . .
H79C H 0.3816 0.5693 0.1343 0.176 Uiso 1 1 calc GR . . . .
C80 C 0.2941(10) 0.5699(4) 0.2069(8) 0.130(6) Uani 1 1 d . . . . .
H80 H 0.2541 0.5590 0.1595 0.156 Uiso 1 1 calc R . . . .
C81 C 0.2358(11) 0.5938(4) 0.2439(12) 0.148(6) Uani 1 1 d . . . . .
H81A H 0.1825 0.5843 0.2482 0.222 Uiso 1 1 calc GR . . . .
H81B H 0.2218 0.6109 0.2058 0.222 Uiso 1 1 calc GR . . . .
H81C H 0.2686 0.6006 0.2998 0.222 Uiso 1 1 calc GR . . . .
C82 C 0.2292(9) 0.4929(5) 0.1904(9) 0.158(8) Uani 1 1 d . . . . .
H82A H 0.2838 0.4999 0.1815 0.237 Uiso 1 1 calc GR . . . .
H82B H 0.1873 0.4899 0.1359 0.237 Uiso 1 1 calc GR . . . .
H82C H 0.2386 0.4741 0.2215 0.237 Uiso 1 1 calc GR . . . .
C83 C 0.1950(6) 0.5158(4) 0.2405(7) 0.103(4) Uani 1 1 d . . . . .
H83 H 0.1607 0.5308 0.2006 0.124 Uiso 1 1 calc R . . . .
C84 C 0.1363(9) 0.5006(4) 0.2854(8) 0.146(7) Uani 1 1 d . . . . .
H84A H 0.1637 0.4824 0.3119 0.218 Uiso 1 1 calc GR . . . .
H84B H 0.0815 0.4958 0.2448 0.218 Uiso 1 1 calc GR . . . .
H84C H 0.1256 0.5139 0.3287 0.218 Uiso 1 1 calc GR . . . .
C85 C 0.8788(6) 0.7378(2) 0.9840(6) 0.066(3) Uani 1 1 d . . . . .
C86 C 0.9665(6) 0.7461(2) 1.0123(6) 0.071(3) Uani 1 1 d . . . . .
H86 H 0.9807 0.7657 1.0327 0.085 Uiso 1 1 calc R . . . .
C87 C 1.0325(5) 0.7262(3) 1.0110(6) 0.064(2) Uani 1 1 d . . . . .
C88 C 1.0134(6) 0.6987(2) 0.9802(6) 0.071(3) Uani 1 1 d . . . . .
H88 H 1.0588 0.6852 0.9796 0.085 Uiso 1 1 calc R . . . .
C89 C 0.9284(6) 0.6895(2) 0.9493(6) 0.067(3) Uani 1 1 d . . . . .
C90 C 0.8608(7) 0.7084(2) 0.9516(6) 0.077(3) Uani 1 1 d . . . . .
H90 H 0.8028 0.7019 0.9317 0.093 Uiso 1 1 calc R . . . .
C91 C 0.8128(7) 0.7585(2) 0.9891(6) 0.072(3) Uani 1 1 d . . . . .
H91 H 0.8287 0.7784 1.0059 0.086 Uiso 1 1 calc R . . . .
C92 C 1.1253(6) 0.7346(3) 1.0438(6) 0.072(3) Uani 1 1 d . . . . .
H92 H 1.1684 0.7204 1.0424 0.086 Uiso 1 1 calc R . . . .
C93 C 0.9049(7) 0.6582(2) 0.9235(6) 0.072(3) Uani 1 1 d . . . . .
H93 H 0.8463 0.6531 0.8989 0.086 Uiso 1 1 calc R . . . .
C94 C 0.7066(5) 0.7834(2) 0.7182(7) 0.063(2) Uani 1 1 d . . . . .
C95 C 0.6926(5) 0.7686(2) 0.6416(7) 0.065(3) Uani 1 1 d . . . . .
H95 H 0.6552 0.7519 0.6312 0.078 Uiso 1 1 calc R . . . .
C96 C 0.7316(6) 0.7776(2) 0.5797(7) 0.072(3) Uani 1 1 d . . . . .
C97 C 0.7880(6) 0.8030(2) 0.5964(7) 0.069(3) Uani 1 1 d . . . . .
H97 H 0.8173 0.8092 0.5562 0.083 Uiso 1 1 calc R . . . .
C98 C 0.7995(6) 0.8189(2) 0.6735(7) 0.069(3) Uani 1 1 d . . . . .
C99 C 0.7610(6) 0.8079(2) 0.7345(7) 0.068(3) Uani 1 1 d . . . . .
H99 H 0.7723 0.8174 0.7879 0.082 Uiso 1 1 calc R . . . .
C100 C 0.6584(5) 0.7754(2) 0.7799(7) 0.072(3) Uani 1 1 d . . . . .
H100 H 0.6290 0.7569 0.7723 0.087 Uiso 1 1 calc R . . . .
C101 C 0.7175(6) 0.7618(2) 0.4989(7) 0.069(3) Uani 1 1 d . . . . .
H101 H 0.7510 0.7668 0.4614 0.082 Uiso 1 1 calc R . . . .
C102 C 0.8493(6) 0.8462(2) 0.6907(8) 0.077(3) Uani 1 1 d . . . . .
H102 H 0.8662 0.8537 0.7466 0.092 Uiso 1 1 calc R . . . .
C103 C 1.1297(5) 0.81872(19) 0.7087(5) 0.052(2) Uani 1 1 d . . . . .
C104 C 1.1481(6) 0.8213(2) 0.7979(6) 0.061(2) Uani 1 1 d . . . . .
H104 H 1.1253 0.8370 0.8237 0.074 Uiso 1 1 calc R . . . .
C105 C 1.2025(6) 0.7991(3) 0.8465(6) 0.075(3) Uani 1 1 d . . . . .
C106 C 1.2350(6) 0.7767(2) 0.8110(6) 0.059(2) Uani 1 1 d . . . . .
H106 H 1.2711 0.7626 0.8465 0.071 Uiso 1 1 calc R . . . .
C107 C 1.2185(6) 0.7732(2) 0.7255(7) 0.065(2) Uani 1 1 d . . . . .
C108 C 1.1632(5) 0.7950(2) 0.6738(6) 0.060(2) Uani 1 1 d . . . . .
H108 H 1.1493 0.7931 0.6143 0.071 Uiso 1 1 calc R . . . .
C109 C 1.0756(6) 0.8413(2) 0.6567(7) 0.067(3) Uani 1 1 d . . . . .
H109 H 1.0553 0.8379 0.5978 0.080 Uiso 1 1 calc R . . . .
C110 C 1.2192(7) 0.8027(3) 0.9392(7) 0.075(3) Uani 1 1 d . . . . .
H110 H 1.1946 0.8191 0.9604 0.090 Uiso 1 1 calc R . . . .
C111 C 1.2569(5) 0.7498(2) 0.6880(7) 0.058(2) Uani 1 1 d . . . . .
H111 H 1.2930 0.7358 0.7239 0.069 Uiso 1 1 calc R . . . .
C112 C 1.0273(6) 0.6792(2) 0.5642(7) 0.068(3) Uani 1 1 d . . . . .
C113 C 0.9387(5) 0.6840(2) 0.5199(6) 0.065(3) Uani 1 1 d . . . . .
H113 H 0.9235 0.6954 0.4697 0.078 Uiso 1 1 calc R . . . .
C114 C 0.8733(5) 0.6707(2) 0.5542(5) 0.055(2) Uani 1 1 d . . . . .
C115 C 0.8976(5) 0.6539(2) 0.6251(6) 0.061(2) Uani 1 1 d . . . . .
H115 H 0.8546 0.6451 0.6473 0.074 Uiso 1 1 calc R . . . .
C116 C 0.9862(6) 0.6491(2) 0.6669(7) 0.068(3) Uani 1 1 d . . . . .
C117 C 1.0474(6) 0.6618(2) 0.6348(7) 0.075(3) Uani 1 1 d . . . . .
H117 H 1.1064 0.6585 0.6625 0.090 Uiso 1 1 calc R . . . .
C118 C 1.0898(6) 0.6936(2) 0.5257(7) 0.071(3) Uani 1 1 d . . . . .
H118 H 1.0692 0.7053 0.4765 0.085 Uiso 1 1 calc R . . . .
C119 C 0.7836(5) 0.6766(2) 0.5140(6) 0.058(2) Uani 1 1 d . . . . .
H119 H 0.7411 0.6692 0.5394 0.070 Uiso 1 1 calc R . . . .
C120 C 1.0085(6) 0.6306(2) 0.7442(6) 0.065(2) Uani 1 1 d . . . . .
H120 H 1.0672 0.6291 0.7751 0.078 Uiso 1 1 calc R . . . .
C121 C 1.2424(6) 0.7624(2) 1.1208(6) 0.072(3) Uani 1 1 d . . . . .
H121 H 1.2731 0.7445 1.1074 0.087 Uiso 1 1 calc R . . . .
C122 C 1.2195(12) 0.7339(3) 1.2379(7) 0.143(7) Uani 1 1 d . . . . .
H12A H 1.1567 0.7330 1.2161 0.214 Uiso 1 1 calc GR . . . .
H12B H 1.2351 0.7328 1.2995 0.214 Uiso 1 1 calc GR . . . .
H12C H 1.2456 0.7172 1.2155 0.214 Uiso 1 1 calc GR . . . .
C123 C 1.2531(7) 0.7636(3) 1.2104(6) 0.090(4) Uani 1 1 d . . . . .
H123 H 1.3165 0.7642 1.2373 0.108 Uiso 1 1 calc R . . . .
C124 C 1.2145(9) 0.7908(3) 1.2419(6) 0.102(4) Uani 1 1 d . . . . .
H12D H 1.2417 0.8088 1.2275 0.153 Uiso 1 1 calc GR . . . .
H12E H 1.2245 0.7895 1.3032 0.153 Uiso 1 1 calc GR . . . .
H12F H 1.1523 0.7915 1.2154 0.153 Uiso 1 1 calc GR . . . .
C125 C 1.2770(6) 0.7911(2) 1.0828(6) 0.065(2) Uani 1 1 d . . . . .
H125 H 1.2433 0.8091 1.0900 0.078 Uiso 1 1 calc R . . . .
C126 C 1.4301(7) 0.7674(4) 1.1184(8) 0.123(5) Uani 1 1 d . . . . .
H12G H 1.4002 0.7492 1.1265 0.185 Uiso 1 1 calc GR . . . .
H12H H 1.4837 0.7692 1.1633 0.185 Uiso 1 1 calc GR . . . .
H12I H 1.4435 0.7667 1.0637 0.185 Uiso 1 1 calc GR . . . .
C127 C 1.3690(6) 0.7957(3) 1.1211(6) 0.085(3) Uani 1 1 d . . . . .
H127 H 1.3755 0.8003 1.1819 0.103 Uiso 1 1 calc R . . . .
C128 C 1.4019(8) 0.8228(4) 1.0832(8) 0.114(4) Uani 1 1 d . . . . .
H12J H 1.4107 0.8175 1.0284 0.171 Uiso 1 1 calc GR . . . .
H12K H 1.4565 0.8294 1.1210 0.171 Uiso 1 1 calc GR . . . .
H12L H 1.3594 0.8388 1.0760 0.171 Uiso 1 1 calc GR . . . .
C129 C 0.9994(6) 0.88682(18) 0.6264(6) 0.062(2) Uani 1 1 d . . . . .
H129 H 0.9877 0.8796 0.5670 0.074 Uiso 1 1 calc R . . . .
C130 C 0.9151(6) 0.8889(2) 0.6547(7) 0.073(3) Uani 1 1 d . . . . .
H130 H 0.9307 0.8907 0.7175 0.087 Uiso 1 1 calc R . . . .
C131 C 1.1366(7) 0.9113(2) 0.6102(9) 0.095(4) Uani 1 1 d . . . . .
H13A H 1.1710 0.8959 0.6455 0.143 Uiso 1 1 calc GR . . . .
H13B H 1.1693 0.9299 0.6176 0.143 Uiso 1 1 calc GR . . . .
H13C H 1.1233 0.9052 0.5510 0.143 Uiso 1 1 calc GR . . . .
C132 C 1.0467(6) 0.9163(2) 0.6375(7) 0.074(3) Uani 1 1 d . . . . .
H132 H 1.0107 0.9304 0.5961 0.088 Uiso 1 1 calc R . . . .
C133 C 1.0638(6) 0.9304(2) 0.7225(7) 0.073(3) Uani 1 1 d . . . . .
H13D H 1.0091 0.9365 0.7331 0.109 Uiso 1 1 calc GR . . . .
H13E H 1.1006 0.9479 0.7244 0.109 Uiso 1 1 calc GR . . . .
H13F H 1.0929 0.9162 0.7657 0.109 Uiso 1 1 calc GR . . . .
C134 C 0.8206(14) 0.9116(4) 0.5244(10) 0.176(9) Uani 1 1 d . . . . .
H13G H 0.8677 0.9126 0.4971 0.264 Uiso 1 1 calc GR . . . .
H13H H 0.7794 0.9276 0.5032 0.264 Uiso 1 1 calc GR . . . .
H13I H 0.7914 0.8924 0.5119 0.264 Uiso 1 1 calc GR . . . .
C135 C 0.8560(7) 0.9148(2) 0.6170(9) 0.097(4) Uani 1 1 d . . . . .
H135 H 0.8887 0.9338 0.6295 0.117 Uiso 1 1 calc R . . . .
C136 C 0.7800(8) 0.9161(3) 0.6507(13) 0.151(7) Uani 1 1 d . . . . .
H13J H 0.7472 0.8976 0.6374 0.227 Uiso 1 1 calc GR . . . .
H13K H 0.7435 0.9328 0.6253 0.227 Uiso 1 1 calc GR . . . .
H13L H 0.7987 0.9187 0.7119 0.227 Uiso 1 1 calc GR . . . .
C137 C 0.6474(5) 0.7276(2) 0.3951(5) 0.059(2) Uani 1 1 d . . . . .
H137 H 0.6895 0.7364 0.3669 0.070 Uiso 1 1 calc R . . . .
C138 C 0.6670(5) 0.6944(2) 0.4070(5) 0.060(2) Uani 1 1 d . . . . .
H138 H 0.6361 0.6866 0.4478 0.071 Uiso 1 1 calc R . . . .
C139 C 0.5476(8) 0.7696(3) 0.3349(7) 0.099(4) Uani 1 1 d . . . . .
H13M H 0.5562 0.7786 0.3907 0.148 Uiso 1 1 calc GR . . . .
H13N H 0.4900 0.7747 0.2999 0.148 Uiso 1 1 calc GR . . . .
H13O H 0.5912 0.7771 0.3084 0.148 Uiso 1 1 calc GR . . . .
C140 C 0.5555(5) 0.7366(3) 0.3437(7) 0.081(3) Uani 1 1 d . . . . .
H140 H 0.5464 0.7281 0.2859 0.097 Uiso 1 1 calc R . . . .
C141 C 0.4890(6) 0.7237(3) 0.3804(6) 0.090(3) Uani 1 1 d . . . . .
H14A H 0.4970 0.7022 0.3858 0.135 Uiso 1 1 calc GR . . . .
H14B H 0.4317 0.7280 0.3435 0.135 Uiso 1 1 calc GR . . . .
H14C H 0.4942 0.7324 0.4361 0.135 Uiso 1 1 calc GR . . . .
C142 C 0.6897(7) 0.6852(3) 0.2629(6) 0.079(3) Uani 1 1 d . . . . .
H14D H 0.6674 0.7041 0.2367 0.118 Uiso 1 1 calc GR . . . .
H14E H 0.6824 0.6698 0.2195 0.118 Uiso 1 1 calc GR . . . .
H14F H 0.7510 0.6873 0.2918 0.118 Uiso 1 1 calc GR . . . .
C143 C 0.6397(6) 0.6762(2) 0.3273(6) 0.067(3) Uani 1 1 d . . . . .
H143 H 0.5772 0.6802 0.3011 0.081 Uiso 1 1 calc R . . . .
C144 C 0.6498(7) 0.6435(3) 0.3447(8) 0.092(3) Uani 1 1 d . . . . .
H14G H 0.7112 0.6384 0.3620 0.139 Uiso 1 1 calc GR . . . .
H14H H 0.6216 0.6324 0.2936 0.139 Uiso 1 1 calc GR . . . .
H14I H 0.6231 0.6383 0.3899 0.139 Uiso 1 1 calc GR . . . .
C145 C 0.9846(6) 0.5974(2) 0.8466(6) 0.060(2) Uani 1 1 d . . . . .
H145 H 1.0479 0.6005 0.8708 0.071 Uiso 1 1 calc R . . . .
C146 C 0.9365(6) 0.6081(2) 0.9078(6) 0.068(3) Uani 1 1 d . . . . .
H146 H 0.8736 0.6082 0.8784 0.082 Uiso 1 1 calc R . . . .
C147 C 1.0222(7) 0.5571(3) 0.7567(8) 0.097(4) Uani 1 1 d . . . . .
H14J H 1.0026 0.5692 0.7056 0.146 Uiso 1 1 calc GR . . . .
H14K H 1.0155 0.5360 0.7418 0.146 Uiso 1 1 calc GR . . . .
H14L H 1.0830 0.5614 0.7834 0.146 Uiso 1 1 calc GR . . . .
C148 C 0.9668(6) 0.5648(2) 0.8195(7) 0.076(3) Uani 1 1 d . . . . .
H148 H 0.9867 0.5520 0.8705 0.091 Uiso 1 1 calc R . . . .
C149 C 0.8742(6) 0.5591(2) 0.7817(8) 0.084(3) Uani 1 1 d . . . . .
H14M H 0.8464 0.5542 0.8263 0.127 Uiso 1 1 calc GR . . . .
H14N H 0.8677 0.5423 0.7425 0.127 Uiso 1 1 calc GR . . . .
H14O H 0.8472 0.5768 0.7514 0.127 Uiso 1 1 calc GR . . . .
C150 C 1.0479(7) 0.5864(3) 1.0377(7) 0.099(4) Uani 1 1 d . . . . .
H15A H 1.0793 0.5767 1.0015 0.148 Uiso 1 1 calc GR . . . .
H15B H 1.0544 0.5748 1.0893 0.148 Uiso 1 1 calc GR . . . .
H15C H 1.0711 0.6064 1.0521 0.148 Uiso 1 1 calc GR . . . .
C151 C 0.9502(8) 0.5886(3) 0.9898(7) 0.097(4) Uani 1 1 d . . . . .
H151 H 0.9304 0.5680 0.9713 0.117 Uiso 1 1 calc R . . . .
C152 C 0.8957(8) 0.5993(2) 1.0465(7) 0.091(3) Uani 1 1 d . . . . .
H15D H 0.9067 0.6204 1.0588 0.136 Uiso 1 1 calc GR . . . .
H15E H 0.9106 0.5880 1.0992 0.136 Uiso 1 1 calc GR . . . .
H15F H 0.8346 0.5964 1.0180 0.136 Uiso 1 1 calc GR . . . .
C153 C 0.6738(6) 0.7738(2) 0.9845(6) 0.071(3) Uani 1 1 d . . . . .
H153 H 0.7047 0.7931 1.0005 0.086 Uiso 1 1 calc R . . . .
C154 C 0.6030(6) 0.7773(2) 0.8936(6) 0.068(3) Uani 1 1 d . . . . .
H154 H 0.5793 0.7577 0.8704 0.082 Uiso 1 1 calc R . . . .
C155 C 0.5876(8) 0.7351(3) 1.0419(9) 0.104(4) Uani 1 1 d . . . . .
H15G H 0.5417 0.7356 0.9892 0.156 Uiso 1 1 calc GR . . . .
H15H H 0.5624 0.7316 1.0891 0.156 Uiso 1 1 calc GR . . . .
H15I H 0.6281 0.7191 1.0395 0.156 Uiso 1 1 calc GR . . . .
C156 C 0.6338(6) 0.7639(2) 1.0538(7) 0.075(3) Uani 1 1 d . . . . .
H156 H 0.5910 0.7795 1.0587 0.090 Uiso 1 1 calc R . . . .
C157 C 0.7054(7) 0.7633(3) 1.1403(8) 0.103(4) Uani 1 1 d . . . . .
H15J H 0.7478 0.7479 1.1385 0.154 Uiso 1 1 calc GR . . . .
H15K H 0.6787 0.7591 1.1861 0.154 Uiso 1 1 calc GR . . . .
H15L H 0.7343 0.7827 1.1499 0.154 Uiso 1 1 calc GR . . . .
C158 C 0.4647(7) 0.8000(3) 0.8125(7) 0.099(4) Uani 1 1 d . . . . .
H15M H 0.4922 0.8082 0.7710 0.148 Uiso 1 1 calc GR . . . .
H15N H 0.4158 0.8126 0.8154 0.148 Uiso 1 1 calc GR . . . .
H15O H 0.4441 0.7799 0.7958 0.148 Uiso 1 1 calc GR . . . .
C159 C 0.5305(6) 0.7990(3) 0.8996(6) 0.077(3) Uani 1 1 d . . . . .
H159 H 0.5005 0.7902 0.9398 0.092 Uiso 1 1 calc R . . . .
C160 C 0.5571(8) 0.8302(3) 0.9301(8) 0.098(4) Uani 1 1 d . . . . .
H16A H 0.5908 0.8295 0.9891 0.147 Uiso 1 1 calc GR . . . .
H16B H 0.5055 0.8424 0.9252 0.147 Uiso 1 1 calc GR . . . .
H16C H 0.5921 0.8389 0.8957 0.147 Uiso 1 1 calc GR . . . .
C161 C 1.2278(5) 0.7051(2) 0.5135(5) 0.052(2) Uani 1 1 d . . . . .
H161 H 1.1914 0.7185 0.4701 0.063 Uiso 1 1 calc R . . . .
C162 C 1.2923(6) 0.7249(2) 0.5805(6) 0.064(2) Uani 1 1 d . . . . .
H162 H 1.3209 0.7123 0.6300 0.076 Uiso 1 1 calc R . . . .
C163 C 1.3220(8) 0.6586(3) 0.5256(9) 0.122(5) Uani 1 1 d . . . . .
H16D H 1.3636 0.6684 0.5722 0.182 Uiso 1 1 calc GR . . . .
H16E H 1.3529 0.6468 0.4930 0.182 Uiso 1 1 calc GR . . . .
H16F H 1.2846 0.6456 0.5480 0.182 Uiso 1 1 calc GR . . . .
C164 C 1.2674(6) 0.6820(2) 0.4688(7) 0.079(3) Uani 1 1 d . . . . .
H164 H 1.3072 0.6930 0.4420 0.094 Uiso 1 1 calc R . . . .
C165 C 1.1977(7) 0.6677(3) 0.3957(7) 0.092(3) Uani 1 1 d . . . . .
H16G H 1.1681 0.6519 0.4181 0.137 Uiso 1 1 calc GR . . . .
H16H H 1.2250 0.6593 0.3544 0.137 Uiso 1 1 calc GR . . . .
H16I H 1.1558 0.6829 0.3686 0.137 Uiso 1 1 calc GR . . . .
C166 C 1.4270(5) 0.7562(2) 0.6134(6) 0.067(3) Uani 1 1 d . . . . .
H16J H 1.4006 0.7749 0.6237 0.100 Uiso 1 1 calc GR . . . .
H16K H 1.4792 0.7604 0.5955 0.100 Uiso 1 1 calc GR . . . .
H16L H 1.4419 0.7444 0.6652 0.100 Uiso 1 1 calc GR . . . .
C167 C 1.3623(5) 0.7386(2) 0.5431(5) 0.057(2) Uani 1 1 d . . . . .
H167 H 1.3936 0.7223 0.5224 0.069 Uiso 1 1 calc R . . . .
C168 C 1.3208(6) 0.7598(2) 0.4687(6) 0.074(3) Uani 1 1 d . . . . .
H16M H 1.2726 0.7497 0.4296 0.111 Uiso 1 1 calc GR . . . .
H16N H 1.3640 0.7653 0.4391 0.111 Uiso 1 1 calc GR . . . .
H16O H 1.2998 0.7777 0.4906 0.111 Uiso 1 1 calc GR . . . .
C169 C 0.6604(14) 0.4868(4) 0.6311(8) 0.28(6) Uiso 0.25 1 d D U P A 2
H169 H 0.7104 0.4729 0.6381 0.338 Uiso 0.25 1 calc R . P A 2
C170 C 0.6053(6) 0.5198(3) 0.5960(8) 0.113(5) Uani 0.75 1 d D U P B 1
H170 H 0.6033 0.5389 0.5649 0.135 Uiso 0.75 1 calc R . P B 1
C171 C 0.5348(10) 0.4415(4) 0.2420(12) 0.195(8) Uani 0.75 1 d D U P . .
H171 H 0.5614 0.4497 0.1983 0.233 Uiso 0.75 1 calc R . P C .
C172 C 0.9898(8) 0.7429(3) 0.7309(10) 0.333(19) Uiso 1 1 d D . . . .
H17B H 0.9365 0.7318 0.7325 0.399 Uiso 0.3333 1 calc R . P D 3
H17A H 1.0170 0.7621 0.7544 0.399 Uiso 0.3333 1 calc R . P D 2
H172 H 0.9822 0.7605 0.7655 0.399 Uiso 0.3333 1 calc R . P D 1
C173 C 0.9592(7) 0.6858(4) 1.1754(13) 0.116(7) Uani 0.5 1 d D U P E 1
H173 H 0.9631 0.6983 1.1263 0.139 Uiso 0.5 1 calc R . P E 1
C174 C 0.7057(9) 0.4983(3) 0.3244(9) 0.094(5) Uani 0.75 1 d D . P . .
H17L H 0.6434 0.4971 0.2993 0.141 Uiso 0.75 1 calc GR . P . .
H17M H 0.7179 0.4963 0.3857 0.141 Uiso 0.75 1 calc GR . P . .
H17N H 0.7344 0.4823 0.3021 0.141 Uiso 0.75 1 calc GR . P . .
C175 C 0.6037(14) 0.4462(5) 0.7545(13) 0.090(6) Uani 0.5 1 d D U P H 1
H17F H 0.5992 0.4413 0.6955 0.135 Uiso 0.5 1 calc GR . P H 1
H17G H 0.6538 0.4590 0.7764 0.135 Uiso 0.5 1 calc GR . P H 1
H17H H 0.5514 0.4566 0.7585 0.135 Uiso 0.5 1 calc GR . P H 1
C176 C 0.9945(12) 0.3219(6) 1.0366(11) 0.189(8) Uani 1 1 d D U . . .
H17I H 1.0554 0.3223 1.0368 0.284 Uiso 1 1 calc GR . . . .
H17J H 0.9845 0.3057 1.0723 0.284 Uiso 1 1 calc GR . . . .
H17K H 0.9792 0.3408 1.0583 0.284 Uiso 1 1 calc GR . . . .
C177 C 0.562(2) 0.4364(7) 1.0270(19) 0.153(11) Uani 0.5 1 d D U P . .
H17C H 0.5914 0.4506 0.9991 0.230 Uiso 0.5 1 calc GR . P . .
H17D H 0.6044 0.4237 1.0648 0.230 Uiso 0.5 1 calc GR . P . .
H17E H 0.5289 0.4473 1.0597 0.230 Uiso 0.5 1 calc GR . P . .
C178 C 0.5726(15) 0.5409(6) 1.1790(14) 0.094(7) Uiso 0.5 1 d D . P K 1
H17R H 0.5208 0.5529 1.1748 0.141 Uiso 0.5 1 calc GR . P K 1
H17S H 0.6235 0.5537 1.1928 0.141 Uiso 0.5 1 calc GR . P K 1
H17T H 0.5776 0.5260 1.2233 0.141 Uiso 0.5 1 calc GR . P K 1
C179 C 0.2814(9) 0.6641(4) 0.7116(9) 0.103(5) Uani 0.75 1 d D U P J 3
H17O H 0.2540 0.6789 0.6693 0.155 Uiso 0.75 1 calc GR . P J 3
H17P H 0.2541 0.6447 0.6961 0.155 Uiso 0.75 1 calc GR . P J 3
H17Q H 0.3428 0.6628 0.7144 0.155 Uiso 0.75 1 calc GR . P J 3
C180 C 0.2742(10) 0.5947(6) 0.6427(9) 0.166(9) Uani 0.5 1 d D U P F 1
H180 H 0.3033 0.6143 0.6559 0.200 Uiso 0.5 1 calc R . P F 1
C181 C 0.2476(8) 0.5833(3) 0.7343(7) 0.204(4) Uani 0.25 1 d D U P G 2
H181 H 0.2383 0.5618 0.7187 0.245 Uiso 0.25 1 calc R . P G 2
C182 C 0.4641(15) 0.6220(5) 1.0343(14) 0.100(7) Uiso 0.5 1 d D U P I 2
H18A H 0.4823 0.6397 1.0091 0.150 Uiso 0.5 1 calc GR . P I 2
H18B H 0.5139 0.6134 1.0751 0.150 Uiso 0.5 1 calc GR . P I 2
H18C H 0.4202 0.6275 1.0630 0.150 Uiso 0.5 1 calc GR . P I 2
O8 O 0.581(2) 0.5762(8) 1.179(2) 0.205(11) Uiso 0.5 1 d . . P L 2
O9 O 0.9470(18) 0.6696(7) 1.3062(18) 0.090(8) Uani 0.25 1 d . U P M 2
O10 O 0.307(2) 0.5827(9) 0.461(2) 0.123(11) Uiso 0.25 1 d . . P . .

loop_
_atom_site_aniso_label
_atom_site_aniso_U_11
_atom_site_aniso_U_22
_atom_site_aniso_U_33
_atom_site_aniso_U_23
_atom_site_aniso_U_13
_atom_site_aniso_U_12
Cl1 0.103(7) 0.096(8) 0.092(7) -0.023(7) 0.058(6) -0.051(7)
Cl2 0.106(2) 0.112(3) 0.138(3) -0.017(2) 0.039(2) -0.0135(19)
Cl3 0.155(4) 0.248(7) 0.197(5) -0.048(5) 0.004(4) -0.073(4)
Cl4 0.104(3) 0.212(6) 0.121(4) -0.024(4) 0.048(3) -0.063(4)
Cl5 0.180(6) 0.235(8) 0.164(5) 0.039(5) 0.063(5) 0.050(5)
Cl6 0.46(2) 0.268(12) 0.273(12) 0.008(10) 0.114(12) -0.114(13)
Cl7 0.149(5) 0.143(5) 0.331(10) 0.058(6) 0.112(6) 0.018(4)
Cl8 0.077(5) 0.065(5) 0.111(6) 0.004(4) 0.017(4) -0.010(4)
Cl9 0.125(3) 0.142(3) 0.143(3) 0.001(3) 0.045(2) -0.002(2)
Cl10 0.112(3) 0.147(4) 0.161(3) 0.002(3) 0.036(2) 0.005(2)
Cl11 0.070(4) 0.101(6) 0.070(4) 0.013(4) 0.032(4) 0.028(4)
Cl12 0.113(8) 0.164(12) 0.264(17) -0.090(13) 0.089(10) -0.047(8)
Cl13 0.156(8) 0.312(17) 0.305(16) -0.226(15) 0.007(9) 0.032(9)
Cl14 0.103(4) 0.227(9) 0.111(5) -0.068(6) 0.057(4) -0.037(5)
Cl15 0.125(5) 0.177(7) 0.081(4) -0.031(4) 0.017(4) 0.000(5)
Cl16 0.134(6) 0.217(11) 0.159(8) 0.016(7) 0.022(6) 0.016(6)
Cl17 0.164(8) 0.155(9) 0.244(12) 0.028(8) 0.028(8) -0.006(7)
Cl18 0.212(9) 0.186(9) 0.216(9) 0.021(7) 0.060(7) 0.039(7)
Cl19 0.164(12) 0.101(10) 0.156(12) -0.021(9) 0.048(10) -0.014(9)
Cl20 0.235(16) 0.37(4) 0.26(3) -0.01(3) 0.055(16) 0.020(17)
Cl21 0.31(3) 0.37(4) 0.220(16) 0.003(17) 0.071(17) 0.00(3)
O1 0.143(19) 0.27(3) 0.16(2) 0.012(19) 0.016(15) 0.064(19)
O2 0.144(16) 0.155(17) 0.146(17) 0.006(13) 0.020(15) -0.033(14)
O3 0.143(9) 0.129(9) 0.203(11) 0.002(9) 0.029(8) -0.009(7)
O4 0.125(9) 0.105(9) 0.108(8) -0.020(7) 0.042(7) -0.013(7)
O6 0.046(4) 0.088(7) 0.116(7) -0.024(6) 0.019(5) -0.006(5)
N1 0.059(4) 0.049(4) 0.083(5) 0.001(4) 0.036(4) 0.003(4)
N2 0.057(4) 0.064(5) 0.085(6) -0.004(4) 0.030(4) -0.013(4)
N3 0.074(5) 0.084(6) 0.062(5) 0.008(4) 0.032(4) -0.021(5)
N4 0.068(5) 0.066(5) 0.094(6) -0.006(5) 0.042(5) -0.001(4)
N5 0.092(6) 0.064(6) 0.098(6) 0.032(5) 0.034(5) 0.001(5)
N6 0.084(6) 0.080(6) 0.070(6) -0.004(5) 0.008(5) 0.001(5)
N7 0.077(5) 0.058(5) 0.083(6) -0.025(4) 0.048(5) -0.021(4)
N8 0.058(4) 0.076(6) 0.092(6) -0.022(5) 0.032(4) -0.011(4)
N9 0.063(5) 0.089(6) 0.083(6) -0.004(5) 0.025(4) -0.012(4)
N10 0.074(6) 0.084(6) 0.083(6) 0.008(5) 0.032(5) 0.017(5)
N11 0.094(6) 0.041(4) 0.092(6) 0.004(4) 0.046(5) -0.008(4)
N12 0.069(4) 0.065(5) 0.079(5) -0.016(4) 0.045(4) -0.021(4)
N13 0.049(4) 0.079(6) 0.066(5) 0.017(4) 0.033(4) 0.007(4)
N14 0.044(4) 0.073(5) 0.076(5) 0.004(4) 0.037(4) -0.003(4)
N15 0.055(4) 0.061(5) 0.085(6) -0.006(4) 0.042(4) 0.002(4)
N16 0.056(4) 0.059(5) 0.078(5) -0.006(4) 0.036(4) 0.008(4)
N17 0.046(4) 0.070(6) 0.108(7) 0.000(5) 0.003(4) -0.010(4)
N18 0.057(4) 0.059(5) 0.064(5) 0.005(4) 0.025(4) -0.003(4)
N19 0.067(5) 0.059(5) 0.074(5) -0.013(4) 0.027(4) 0.004(4)
N20 0.072(5) 0.063(5) 0.086(6) -0.006(4) 0.035(4) 0.008(4)
N21 0.073(5) 0.074(6) 0.061(5) 0.001(4) 0.009(4) -0.014(5)
N22 0.076(5) 0.054(5) 0.070(5) 0.017(4) 0.021(4) 0.011(4)
N23 0.055(4) 0.070(6) 0.062(5) -0.003(4) 0.014(4) -0.005(4)
N24 0.063(4) 0.075(5) 0.065(5) 0.007(4) 0.025(4) 0.007(4)
C1 0.078(7) 0.071(7) 0.083(7) 0.010(5) 0.041(6) 0.002(6)
C2 0.082(7) 0.070(7) 0.082(7) 0.012(5) 0.045(6) -0.003(6)
C3 0.077(7) 0.089(9) 0.087(7) -0.001(6) 0.027(6) 0.009(6)
C4 0.096(8) 0.070(8) 0.088(7) 0.011(6) 0.054(6) -0.020(6)
C5 0.076(7) 0.061(6) 0.083(7) 0.009(5) 0.042(5) -0.010(6)
C6 0.078(7) 0.072(7) 0.093(8) 0.023(6) 0.009(6) -0.006(6)
C7 0.069(6) 0.056(6) 0.095(7) 0.010(5) 0.033(5) 0.004(5)
C8 0.061(6) 0.081(8) 0.084(7) -0.006(6) 0.014(5) 0.002(5)
C9 0.077(6) 0.078(8) 0.065(6) -0.010(5) 0.016(5) -0.009(6)
C10 0.054(5) 0.052(6) 0.095(8) 0.003(5) 0.038(5) 0.000(4)
C11 0.041(4) 0.093(7) 0.065(6) 0.008(6) 0.033(4) 0.004(5)
C12 0.064(5) 0.055(6) 0.087(8) -0.014(5) 0.035(5) -0.005(5)
C13 0.061(5) 0.040(5) 0.090(7) -0.018(5) 0.043(5) -0.009(4)
C14 0.047(5) 0.052(5) 0.075(7) -0.003(5) 0.031(5) -0.014(4)
C15 0.054(5) 0.048(6) 0.109(9) 0.019(6) 0.033(6) 0.008(5)
C16 0.047(5) 0.086(7) 0.060(6) 0.003(6) 0.014(5) 0.002(5)
C17 0.074(6) 0.067(7) 0.073(6) -0.008(5) 0.031(5) 0.000(5)
C18 0.046(5) 0.066(6) 0.105(9) 0.007(6) 0.041(6) -0.010(5)
C23 0.086(8) 0.078(7) 0.084(8) 0.005(6) 0.017(6) 0.005(6)
C22 0.073(6) 0.063(6) 0.067(6) -0.007(5) 0.014(5) -0.009(5)
C21 0.065(6) 0.057(6) 0.084(7) -0.008(5) 0.040(5) -0.004(5)
C20 0.065(6) 0.067(6) 0.069(6) 0.001(5) 0.032(5) -0.012(5)
C19 0.068(6) 0.066(6) 0.081(7) 0.026(5) 0.040(6) 0.004(5)
C24 0.105(8) 0.062(6) 0.072(7) 0.005(5) 0.032(6) -0.007(6)
C25 0.082(6) 0.048(6) 0.103(8) 0.012(6) 0.063(6) 0.013(5)
C26 0.071(6) 0.061(6) 0.070(6) 0.002(5) 0.029(5) 0.003(5)
C27 0.103(8) 0.068(7) 0.061(6) -0.008(5) 0.040(6) -0.016(6)
C28 0.056(5) 0.073(7) 0.070(6) -0.015(6) 0.032(5) -0.011(5)
C29 0.088(7) 0.072(7) 0.104(8) -0.011(7) 0.042(7) 0.004(6)
C30 0.058(5) 0.093(8) 0.073(7) -0.022(6) 0.026(5) -0.014(6)
C31 0.066(6) 0.078(7) 0.081(7) -0.002(6) 0.044(5) -0.017(5)
C32 0.043(5) 0.066(6) 0.085(7) -0.004(6) 0.026(5) -0.023(5)
C33 0.053(5) 0.057(6) 0.116(9) -0.017(6) 0.045(6) 0.000(5)
C34 0.071(6) 0.078(8) 0.097(8) -0.030(7) 0.033(6) -0.002(6)
C35 0.056(5) 0.076(7) 0.065(6) -0.006(5) 0.022(5) -0.003(5)
C36 0.072(6) 0.066(7) 0.089(8) 0.014(6) 0.026(6) -0.009(5)
C37 0.065(6) 0.074(7) 0.075(6) -0.005(5) 0.025(5) 0.006(5)
C38 0.073(6) 0.097(9) 0.071(7) 0.010(6) 0.015(5) 0.018(6)
C39 0.117(9) 0.113(10) 0.075(7) -0.004(7) 0.042(7) 0.018(8)
C40 0.156(11) 0.061(7) 0.088(8) -0.002(6) 0.022(8) -0.002(8)
C41 0.073(6) 0.062(6) 0.091(8) 0.008(6) 0.017(6) -0.011(5)
C42 0.058(5) 0.106(9) 0.105(8) 0.016(7) 0.041(6) 0.025(6)
C43 0.133(10) 0.059(7) 0.114(9) 0.016(6) 0.055(8) 0.017(7)
C44 0.109(10) 0.187(16) 0.088(8) 0.023(9) 0.038(7) 0.011(10)
C45 0.090(7) 0.073(8) 0.124(10) -0.006(7) 0.068(7) 0.001(6)
C46 0.125(9) 0.061(7) 0.135(10) 0.001(7) 0.077(8) -0.015(7)
C47 0.155(11) 0.095(9) 0.075(7) 0.001(7) 0.060(8) -0.002(8)
C48 0.086(7) 0.057(6) 0.107(8) -0.012(6) 0.069(6) -0.015(5)
C49 0.072(6) 0.056(6) 0.109(8) -0.006(5) 0.064(6) -0.018(5)
C50 0.073(7) 0.142(12) 0.138(11) -0.057(10) 0.037(7) -0.035(7)
C51 0.094(7) 0.062(7) 0.129(9) -0.023(6) 0.086(7) 0.009(6)
C52 0.088(6) 0.062(6) 0.088(7) -0.002(5) 0.047(6) 0.002(5)
C53 0.075(7) 0.054(6) 0.159(11) -0.023(7) 0.063(7) -0.003(5)
C54 0.053(6) 0.066(7) 0.121(9) -0.015(6) 0.050(6) -0.006(5)
C55 0.100(8) 0.065(7) 0.130(10) 0.002(7) 0.057(8) -0.025(6)
C56 0.073(7) 0.089(8) 0.144(11) -0.014(8) 0.072(7) 0.017(6)
C57 0.065(6) 0.088(8) 0.134(10) -0.046(7) 0.039(7) -0.025(6)
C58 0.079(7) 0.066(7) 0.136(10) -0.026(7) 0.042(7) -0.013(6)
C59 0.108(10) 0.106(11) 0.174(14) -0.045(10) 0.066(10) -0.048(8)
C60 0.094(9) 0.112(11) 0.193(15) -0.053(11) -0.007(10) -0.035(8)
C61 0.053(5) 0.092(8) 0.087(7) 0.014(6) 0.042(5) 0.006(5)
C62 0.064(6) 0.079(7) 0.078(6) 0.002(6) 0.047(5) -0.009(5)
C63 0.080(8) 0.120(12) 0.177(14) 0.023(10) 0.006(8) -0.048(8)
C64 0.075(7) 0.088(8) 0.096(8) -0.014(7) 0.031(6) -0.011(6)
C65 0.063(7) 0.206(17) 0.153(12) 0.059(12) 0.037(8) 0.024(9)
C66 0.135(11) 0.132(13) 0.110(10) -0.013(9) 0.063(9) -0.033(9)
C67 0.138(11) 0.114(11) 0.100(9) 0.018(9) 0.072(8) 0.004(9)
C68 0.220(18) 0.127(13) 0.125(12) -0.030(10) 0.101(12) 0.020(12)
C69 0.036(4) 0.064(6) 0.079(6) 0.012(5) 0.030(4) 0.005(4)
C70 0.058(5) 0.051(6) 0.079(6) -0.001(5) 0.041(5) -0.001(4)
C71 0.080(6) 0.070(7) 0.073(7) 0.024(5) 0.011(5) -0.025(5)
C72 0.071(6) 0.054(6) 0.075(6) 0.006(5) 0.037(5) -0.006(5)
C73 0.050(5) 0.087(7) 0.074(6) 0.004(5) 0.022(5) 0.002(5)
C74 0.087(7) 0.091(8) 0.100(8) -0.023(7) 0.036(6) -0.015(6)
C75 0.086(7) 0.058(6) 0.108(9) 0.002(6) 0.041(6) 0.005(5)
C76 0.124(9) 0.077(8) 0.082(8) -0.007(6) 0.028(7) -0.022(7)
C77 0.056(5) 0.098(8) 0.079(7) 0.014(6) 0.004(5) -0.005(6)
C78 0.107(9) 0.105(9) 0.068(7) -0.012(7) -0.016(7) 0.005(8)
C79 0.111(9) 0.145(12) 0.097(9) 0.024(9) 0.028(8) 0.025(9)
C80 0.124(11) 0.189(16) 0.069(8) 0.048(9) 0.013(8) -0.013(11)
C81 0.147(13) 0.130(13) 0.176(15) 0.040(11) 0.055(12) 0.052(11)
C82 0.112(10) 0.27(2) 0.094(10) -0.079(12) 0.031(8) 0.006(12)
C83 0.054(6) 0.180(13) 0.070(7) -0.001(8) 0.005(5) -0.029(7)
C84 0.113(10) 0.219(19) 0.094(9) 0.049(10) 0.008(8) -0.057(11)
C85 0.066(6) 0.065(6) 0.069(6) -0.024(5) 0.022(5) 0.013(5)
C86 0.063(6) 0.077(7) 0.070(6) -0.007(5) 0.015(5) -0.007(5)
C87 0.054(5) 0.086(8) 0.059(6) 0.000(5) 0.026(4) 0.005(5)
C88 0.076(7) 0.060(7) 0.088(7) -0.002(6) 0.039(6) 0.013(5)
C89 0.062(6) 0.069(7) 0.069(6) -0.007(5) 0.015(5) 0.005(5)
C90 0.087(7) 0.071(7) 0.072(7) 0.004(6) 0.018(6) -0.011(6)
C91 0.074(7) 0.076(7) 0.069(6) -0.016(5) 0.026(5) -0.003(6)
C92 0.061(6) 0.080(8) 0.078(7) 0.003(6) 0.024(5) 0.020(5)
C93 0.074(6) 0.066(7) 0.079(7) -0.005(5) 0.027(5) 0.019(6)
C94 0.038(4) 0.060(6) 0.094(8) 0.006(6) 0.024(5) 0.003(4)
C95 0.034(4) 0.070(7) 0.093(7) 0.008(6) 0.022(5) 0.006(4)
C96 0.066(6) 0.070(7) 0.081(7) -0.009(6) 0.019(5) -0.005(5)
C97 0.057(5) 0.057(6) 0.100(8) 0.006(6) 0.035(5) 0.005(5)
C98 0.063(6) 0.060(6) 0.087(7) -0.007(6) 0.025(5) 0.016(5)
C99 0.058(5) 0.054(6) 0.104(8) 0.003(5) 0.043(5) 0.009(5)
C100 0.040(5) 0.067(7) 0.102(8) 0.027(7) 0.006(5) -0.003(4)
C101 0.051(5) 0.079(7) 0.091(8) 0.025(6) 0.044(5) 0.012(5)
C102 0.053(5) 0.075(7) 0.119(9) 0.018(7) 0.051(6) 0.000(5)
C103 0.048(4) 0.054(6) 0.064(6) 0.004(5) 0.031(4) -0.005(4)
C104 0.070(6) 0.057(6) 0.062(6) 0.008(5) 0.026(5) 0.003(5)
C105 0.063(6) 0.102(9) 0.058(6) 0.008(6) 0.012(5) -0.010(6)
C106 0.064(5) 0.057(6) 0.062(6) -0.010(5) 0.028(5) 0.007(5)
C107 0.066(5) 0.056(6) 0.083(7) 0.001(5) 0.037(5) -0.004(5)
C108 0.051(5) 0.060(6) 0.083(6) 0.006(5) 0.045(5) -0.007(5)
C109 0.076(6) 0.061(7) 0.082(7) 0.008(6) 0.051(5) -0.006(5)
C110 0.084(7) 0.080(7) 0.072(7) -0.011(6) 0.037(6) -0.008(6)
C111 0.039(4) 0.054(6) 0.093(7) -0.011(5) 0.038(5) -0.005(4)
C112 0.068(6) 0.056(6) 0.090(7) 0.023(5) 0.039(5) 0.010(5)
C113 0.041(4) 0.062(6) 0.090(7) -0.004(5) 0.014(5) 0.003(4)
C114 0.053(5) 0.052(5) 0.065(6) 0.011(5) 0.026(4) 0.005(4)
C115 0.044(5) 0.055(6) 0.096(7) 0.007(5) 0.036(5) 0.001(4)
C116 0.057(6) 0.056(6) 0.092(7) 0.004(5) 0.020(5) -0.001(5)
C117 0.054(5) 0.077(7) 0.097(8) 0.006(6) 0.023(5) 0.014(5)
C118 0.061(6) 0.063(6) 0.097(7) 0.013(5) 0.038(5) 0.008(5)
C119 0.051(5) 0.054(6) 0.083(7) 0.005(5) 0.042(5) -0.010(4)
C120 0.069(6) 0.064(6) 0.072(6) 0.020(5) 0.034(5) -0.003(5)
C121 0.066(6) 0.070(7) 0.085(7) -0.014(5) 0.028(5) 0.022(5)
C122 0.212(16) 0.139(13) 0.058(7) 0.026(7) 0.002(8) -0.092(12)
C123 0.085(7) 0.121(10) 0.051(6) 0.007(6) -0.007(5) -0.001(7)
C124 0.144(10) 0.110(10) 0.050(6) -0.011(6) 0.021(7) -0.013(9)
C125 0.058(5) 0.070(6) 0.068(6) 0.003(5) 0.018(5) -0.010(5)
C126 0.081(7) 0.176(14) 0.104(9) -0.049(9) 0.008(7) 0.058(8)
C127 0.066(6) 0.131(10) 0.058(6) -0.009(6) 0.014(5) 0.005(7)
C128 0.094(8) 0.147(13) 0.094(9) 0.005(8) 0.012(7) -0.029(8)
C129 0.079(6) 0.036(5) 0.077(6) 0.006(4) 0.032(5) 0.016(4)
C130 0.056(5) 0.059(6) 0.108(8) 0.012(6) 0.029(5) -0.004(5)
C131 0.109(8) 0.062(7) 0.149(11) 0.013(7) 0.093(8) -0.007(6)
C132 0.085(6) 0.033(5) 0.121(9) 0.000(5) 0.060(6) -0.003(5)
C133 0.069(6) 0.052(6) 0.116(8) -0.004(6) 0.057(6) -0.003(5)
C134 0.24(2) 0.136(14) 0.097(11) 0.057(10) -0.061(12) -0.033(13)
C135 0.065(6) 0.051(6) 0.167(13) 0.011(7) 0.015(7) 0.003(5)
C136 0.085(8) 0.086(9) 0.30(2) 0.074(12) 0.080(11) 0.008(7)
C137 0.052(5) 0.067(6) 0.061(6) 0.004(5) 0.021(4) -0.008(5)
C138 0.045(5) 0.081(7) 0.052(5) -0.013(5) 0.011(4) 0.010(4)
C139 0.112(8) 0.104(9) 0.065(7) -0.006(6) -0.005(6) 0.057(7)
C140 0.040(5) 0.124(10) 0.084(7) 0.010(7) 0.026(5) 0.017(5)
C141 0.062(6) 0.134(10) 0.070(7) -0.018(7) 0.009(5) 0.022(6)
C142 0.093(7) 0.088(8) 0.069(6) 0.004(6) 0.045(6) 0.001(6)
C143 0.058(5) 0.073(7) 0.075(6) 0.000(5) 0.023(5) 0.009(5)
C144 0.067(6) 0.090(9) 0.125(10) 0.010(7) 0.032(6) 0.013(6)
C145 0.063(5) 0.054(6) 0.068(6) 0.015(5) 0.029(5) 0.007(4)
C146 0.079(6) 0.056(6) 0.067(6) 0.007(5) 0.016(5) 0.002(5)
C147 0.092(7) 0.075(8) 0.146(10) -0.046(7) 0.068(7) -0.005(6)
C148 0.080(7) 0.053(6) 0.092(7) -0.005(5) 0.019(6) 0.004(5)
C149 0.065(6) 0.062(7) 0.132(9) 0.004(6) 0.038(6) -0.010(5)
C150 0.094(8) 0.108(9) 0.082(8) -0.002(7) 0.003(6) 0.004(7)
C151 0.126(10) 0.105(9) 0.070(7) 0.020(6) 0.043(7) -0.002(8)
C152 0.143(10) 0.063(7) 0.093(8) 0.011(6) 0.076(8) -0.002(7)
C153 0.075(6) 0.075(7) 0.069(6) -0.006(5) 0.028(5) 0.002(6)
C154 0.062(5) 0.060(6) 0.089(7) -0.002(5) 0.029(5) -0.003(5)
C155 0.103(8) 0.072(8) 0.140(11) 0.024(7) 0.038(8) 0.010(7)
C156 0.070(6) 0.068(7) 0.092(7) -0.004(6) 0.031(6) 0.007(5)
C157 0.084(7) 0.120(10) 0.107(9) 0.002(8) 0.029(7) -0.013(7)
C158 0.070(6) 0.130(11) 0.100(9) 0.003(8) 0.029(6) 0.003(7)
C159 0.071(6) 0.089(8) 0.079(7) -0.016(6) 0.038(6) 0.009(6)
C160 0.115(9) 0.080(8) 0.107(9) 0.030(7) 0.041(7) 0.000(7)
C161 0.033(4) 0.065(6) 0.067(5) 0.004(5) 0.026(4) 0.007(4)
C162 0.067(5) 0.068(6) 0.057(5) 0.011(5) 0.019(5) -0.002(5)
C163 0.081(7) 0.109(10) 0.152(12) -0.029(9) -0.012(8) 0.032(7)
C164 0.064(6) 0.083(7) 0.093(7) -0.010(6) 0.027(6) -0.016(6)
C165 0.088(7) 0.093(8) 0.094(8) -0.003(6) 0.026(6) -0.017(6)
C166 0.048(5) 0.072(7) 0.087(7) 0.007(5) 0.031(5) 0.003(4)
C167 0.042(4) 0.069(6) 0.069(6) 0.006(5) 0.027(4) 0.002(4)
C168 0.076(6) 0.069(7) 0.079(7) 0.014(5) 0.024(5) 0.002(5)
C170 0.105(9) 0.099(11) 0.146(11) -0.012(9) 0.056(8) -0.031(8)
C171 0.184(15) 0.166(15) 0.262(19) 0.037(13) 0.109(12) 0.040(11)
C173 0.121(11) 0.110(14) 0.129(16) -0.031(12) 0.053(10) -0.019(9)
C174 0.090(10) 0.114(14) 0.071(9) -0.009(9) 0.011(8) 0.023(10)
C175 0.078(13) 0.119(16) 0.079(14) -0.046(11) 0.031(11) -0.021(12)
C176 0.150(14) 0.21(2) 0.203(15) -0.036(14) 0.036(11) 0.008(14)
C177 0.13(2) 0.19(3) 0.13(2) 0.064(18) 0.025(15) 0.069(19)
C179 0.073(9) 0.116(13) 0.141(11) 0.013(9) 0.063(8) 0.025(9)
C180 0.130(14) 0.16(2) 0.209(16) 0.008(14) 0.045(12) -0.001(13)
C181 0.212(9) 0.186(9) 0.216(9) 0.021(7) 0.060(7) 0.039(7)
O9 0.090(8) 0.092(8) 0.089(8) 0.001(3) 0.025(3) 0.001(3)

loop_
_atom_type_symbol
_atom_type_description
_atom_type_scat_dispersion_real
_atom_type_scat_dispersion_imag
_atom_type_scat_source
C C 0.0033 0.0016 'International Tables Vol C Tables 4.2.6.8 and 6.1.1.4'
H H 0.0000 0.0000 'International Tables Vol C Tables 4.2.6.8 and 6.1.1.4'
Cl Cl 0.1484 0.1585 'International Tables Vol C Tables 4.2.6.8 and 6.1.1.4'
N N 0.0061 0.0033 'International Tables Vol C Tables 4.2.6.8 and 6.1.1.4'
O O 0.0106 0.0060 'International Tables Vol C Tables 4.2.6.8 and 6.1.1.4'

loop_
_citation_id
_citation_doi
_citation_year
1 10.26434/chemrxiv-2023-cn4q1 2023

loop_
_geom_angle_atom_site_label_1
_geom_angle_atom_site_label_2
_geom_angle_atom_site_label_3
_geom_angle
_geom_angle_site_symmetry_1
_geom_angle_site_symmetry_3
_geom_angle_publ_flag
C26 N1 C69 118.7(7) . . ?
C9 N2 C70 117.9(8) . . ?
C8 N3 C62 114.4(9) . . ?
C36 N4 C61 118.1(9) . . ?
C7 N5 C37 115.9(8) . . ?
C16 N6 C41 117.2(9) . . ?
C18 N7 C53 121.6(9) . . ?
C34 N8 C57 112.3(10) . . ?
C35 N9 C78 113.1(9) . . ?
C27 N10 C77 115.0(9) . . ?
C25 N11 C48 113.1(9) . . ?
C17 N12 C49 118.8(8) . . ?
C101 N13 C137 118.1(8) . . ?
C119 N14 C138 117.5(7) . . ?
C111 N15 C162 115.9(8) . . ?
C118 N16 C161 116.9(7) . . ?
C102 N17 C130 116.4(10) . . ?
C109 N18 C129 118.0(8) . . ?
C100 N19 C154 114.0(8) . . ?
C91 N20 C153 117.1(8) . . ?
C93 N21 C146 118.1(8) . . ?
C120 N22 C145 117.3(8) . . ?
C92 N23 C121 114.0(8) . . ?
C110 N24 C125 116.2(8) . . ?
C2 C1 C6 120.9(10) . . ?
C2 C1 C7 119.5(10) . . ?
C6 C1 C7 118.7(9) . . ?
C1 C2 C3 118.2(10) . . ?
C2 C3 C8 117.7(11) . . ?
C4 C3 C2 118.2(10) . . ?
C4 C3 C8 124.0(11) . . ?
C5 C4 C3 124.6(11) . . ?
C4 C5 C6 120.4(10) . . ?
C4 C5 C9 125.3(10) . . ?
C6 C5 C9 114.2(9) . . ?
C5 C6 C1 117.5(9) . . ?
N5 C7 C1 123.2(9) . . ?
N3 C8 C3 122.3(10) . . ?
N2 C9 C5 121.4(9) . . ?
C11 C10 C15 117.0(10) . . ?
C11 C10 C16 120.0(9) . . ?
C15 C10 C16 123.0(9) . . ?
C12 C11 C10 122.3(9) . . ?
C11 C12 C13 118.7(9) . . ?
C11 C12 C17 122.5(9) . . ?
C17 C12 C13 118.8(9) . . ?
C14 C13 C12 117.9(9) . . ?
C13 C14 C18 117.0(9) . . ?
C15 C14 C13 123.3(8) . . ?
C15 C14 C18 119.5(9) . . ?
C14 C15 C10 120.7(9) . . ?
N6 C16 C10 124.5(10) . . ?
N12 C17 C12 121.9(9) . . ?
N7 C18 C14 124.6(10) . . ?
C22 C23 C24 120.0 . . ?
C22 C23 C27 120.8(6) . . ?
C24 C23 C27 119.2(6) . . ?
C23 C22 C21 120.0 . . ?
C22 C21 C26 118.1(5) . . ?
C20 C21 C22 120.0 . . ?
C20 C21 C26 121.8(5) . . ?
C19 C20 C21 120.0 . . ?
C20 C19 C24 120.0 . . ?
C20 C19 C25 115.4(6) . . ?
C24 C19 C25 124.6(6) . . ?
C19 C24 C23 120.0 . . ?
N11 C25 C19 121.4(10) . . ?
N1 C26 C21 122.1(8) . . ?
N10 C27 C23 119.8(9) . . ?
C33 C28 C29 117.0(9) . . ?
C33 C28 C34 126.2(10) . . ?
C34 C28 C29 116.8(10) . . ?
C30 C29 C28 121.3(10) . . ?
C29 C30 C35 121.0(9) . . ?
C31 C30 C29 119.2(11) . . ?
C31 C30 C35 119.9(9) . . ?
C30 C31 C32 120.6(10) . . ?
C31 C32 C36 120.3(9) . . ?
C33 C32 C31 119.7(9) . . ?
C33 C32 C36 120.0(10) . . ?
C28 C33 C32 122.1(10) . . ?
N8 C34 C28 123.9(11) . . ?
N9 C35 C30 116.0(9) . . ?
N4 C36 C32 121.2(9) . . ?
N5 C37 C38 104.8(8) . . ?
N5 C37 C41 108.2(9) . . ?
C41 C37 C38 112.9(8) . . ?
C39 C38 C37 109.5(8) . . ?
C40 C38 C37 114.7(9) . . ?
C40 C38 C39 112.6(10) . . ?
N6 C41 C42 108.0(9) . . ?
C37 C41 N6 111.3(8) . . ?
C37 C41 C42 114.3(9) . . ?
C43 C42 C41 111.8(9) . . ?
C43 C42 C44 113.9(11) . . ?
C44 C42 C41 108.5(10) . . ?
C46 C45 C47 115.3(11) . . ?
C46 C45 C48 112.4(9) . . ?
C47 C45 C48 116.3(10) . . ?
N11 C48 C45 107.7(9) . . ?
N11 C48 C49 109.0(7) . . ?
C49 C48 C45 112.0(8) . . ?
N12 C49 C48 103.3(7) . . ?
N12 C49 C51 108.7(9) . . ?
C48 C49 C51 115.9(8) . . ?
C50 C51 C49 114.5(9) . . ?
C50 C51 C52 113.0(11) . . ?
C52 C51 C49 108.8(9) . . ?
N7 C53 C54 109.8(8) . . ?
N7 C53 C57 105.1(9) . . ?
C54 C53 C57 113.7(10) . . ?
C55 C54 C53 110.1(9) . . ?
C55 C54 C56 112.8(8) . . ?
C56 C54 C53 110.9(9) . . ?
N8 C57 C53 108.0(9) . . ?
N8 C57 C58 104.4(8) . . ?
C53 C57 C58 113.3(10) . . ?
C57 C58 C60 108.4(10) . . ?
C59 C58 C57 114.8(11) . . ?
C59 C58 C60 111.3(11) . . ?
N4 C61 C62 106.7(8) . . ?
N4 C61 C64 107.8(8) . . ?
C64 C61 C62 117.8(8) . . ?
N3 C62 C61 107.5(8) . . ?
N3 C62 C67 107.9(9) . . ?
C67 C62 C61 116.4(9) . . ?
C61 C64 C63 108.2(9) . . ?
C65 C64 C61 110.8(11) . . ?
C65 C64 C63 119.2(12) . . ?
C62 C67 C66 111.9(11) . . ?
C68 C67 C62 112.1(11) . . ?
C68 C67 C66 114.7(12) . . ?
N1 C69 C70 109.2(7) . . ?
N1 C69 C72 106.4(7) . . ?
C70 C69 C72 114.0(7) . . ?
N2 C70 C69 106.1(7) . . ?
N2 C70 C75 111.7(8) . . ?
C75 C70 C69 113.9(8) . . ?
C71 C72 C69 108.9(7) . . ?
C73 C72 C69 113.1(8) . . ?
C73 C72 C71 111.4(8) . . ?
C70 C75 C74 112.2(9) . . ?
C70 C75 C76 109.4(8) . . ?
C74 C75 C76 111.7(9) . . ?
N10 C77 C80 108.7(10) . . ?
C78 C77 N10 106.7(9) . . ?
C78 C77 C80 109.4(9) . . ?
N9 C78 C83 100.9(10) . . ?
C77 C78 N9 105.3(9) . . ?
C77 C78 C83 114.1(10) . . ?
C77 C80 C81 111.7(11) . . ?
C79 C80 C77 107.1(11) . . ?
C79 C80 C81 115.6(14) . . ?
C82 C83 C78 112.9(10) . . ?
C84 C83 C78 108.9(10) . . ?
C84 C83 C82 108.9(14) . . ?
C86 C85 C90 117.0(9) . . ?
C86 C85 C91 120.0(9) . . ?
C90 C85 C91 123.0(9) . . ?
C87 C86 C85 121.5(9) . . ?
C86 C87 C92 121.4(10) . . ?
C88 C87 C86 120.0(9) . . ?
C88 C87 C92 118.6(9) . . ?
C87 C88 C89 121.1(9) . . ?
C88 C89 C90 120.7(9) . . ?
C88 C89 C93 122.4(9) . . ?
C90 C89 C93 116.4(9) . . ?
C89 C90 C85 119.6(9) . . ?
N20 C91 C85 122.2(9) . . ?
N23 C92 C87 122.3(9) . . ?
N21 C93 C89 120.2(9) . . ?
C95 C94 C99 119.8(9) . . ?
C95 C94 C100 121.4(9) . . ?
C99 C94 C100 118.5(10) . . ?
C96 C95 C94 122.1(9) . . ?
C95 C96 C97 118.3(10) . . ?
C95 C96 C101 122.1(9) . . ?
C97 C96 C101 119.6(10) . . ?
C98 C97 C96 119.7(9) . . ?
C97 C98 C102 122.2(10) . . ?
C99 C98 C97 118.9(9) . . ?
C99 C98 C102 118.9(10) . . ?
C94 C99 C98 121.0(10) . . ?
N19 C100 C94 125.7(10) . . ?
N13 C101 C96 120.7(9) . . ?
N17 C102 C98 121.2(11) . . ?
C104 C103 C109 118.5(8) . . ?
C108 C103 C104 119.5(8) . . ?
C108 C103 C109 122.0(9) . . ?
C103 C104 C105 116.9(9) . . ?
C104 C105 C110 114.7(10) . . ?
C106 C105 C104 122.3(9) . . ?
C106 C105 C110 123.0(10) . . ?
C105 C106 C107 122.7(9) . . ?
C106 C107 C108 116.9(9) . . ?
C106 C107 C111 122.3(9) . . ?
C111 C107 C108 120.8(9) . . ?
C103 C108 C107 121.7(9) . . ?
N18 C109 C103 123.0(9) . . ?
N24 C110 C105 122.3(10) . . ?
N15 C111 C107 122.6(9) . . ?
C113 C112 C118 114.5(8) . . ?
C117 C112 C113 119.9(9) . . ?
C117 C112 C118 125.6(9) . . ?
C112 C113 C114 117.8(8) . . ?
C115 C114 C113 119.4(7) . . ?
C115 C114 C119 121.4(8) . . ?
C119 C114 C113 119.1(8) . . ?
C114 C115 C116 121.5(8) . . ?
C115 C116 C120 118.9(9) . . ?
C117 C116 C115 118.8(9) . . ?
C117 C116 C120 122.3(9) . . ?
C116 C117 C112 122.6(9) . . ?
N16 C118 C112 121.6(9) . . ?
N14 C119 C114 122.1(7) . . ?
N22 C120 C116 122.8(9) . . ?
N23 C121 C125 104.8(7) . . ?
C123 C121 N23 111.2(8) . . ?
C123 C121 C125 114.4(9) . . ?
C121 C123 C122 108.2(10) . . ?
C121 C123 C124 115.4(9) . . ?
C124 C123 C122 112.8(12) . . ?
N24 C125 C121 105.5(7) . . ?
C127 C125 N24 107.8(8) . . ?
C127 C125 C121 111.4(8) . . ?
C125 C127 C126 115.5(10) . . ?
C125 C127 C128 111.0(9) . . ?
C128 C127 C126 109.8(10) . . ?
N18 C129 C130 104.6(7) . . ?
N18 C129 C132 107.4(8) . . ?
C132 C129 C130 111.3(7) . . ?
N17 C130 C129 105.7(8) . . ?
N17 C130 C135 110.8(8) . . ?
C135 C130 C129 115.0(9) . . ?
C129 C132 C131 107.5(8) . . ?
C133 C132 C129 116.6(8) . . ?
C133 C132 C131 110.9(9) . . ?
C134 C135 C130 111.8(12) . . ?
C136 C135 C130 111.5(11) . . ?
C136 C135 C134 105.1(14) . . ?
N13 C137 C138 108.8(7) . . ?
N13 C137 C140 106.5(7) . . ?
C138 C137 C140 117.4(8) . . ?
N14 C138 C137 107.3(7) . . ?
N14 C138 C143 110.5(7) . . ?
C143 C138 C137 114.7(7) . . ?
C139 C140 C137 110.9(9) . . ?
C141 C140 C137 111.4(8) . . ?
C141 C140 C139 112.1(10) . . ?
C138 C143 C142 111.7(8) . . ?
C144 C143 C138 112.0(9) . . ?
C144 C143 C142 109.8(9) . . ?
N22 C145 C146 104.5(7) . . ?
N22 C145 C148 108.5(8) . . ?
C146 C145 C148 114.2(8) . . ?
N21 C146 C145 109.9(8) . . ?
N21 C146 C151 107.5(8) . . ?
C145 C146 C151 114.7(8) . . ?
C145 C148 C147 107.9(8) . . ?
C149 C148 C145 112.3(8) . . ?
C149 C148 C147 111.6(9) . . ?
C150 C151 C146 111.1(9) . . ?
C152 C151 C146 112.2(10) . . ?
C152 C151 C150 112.2(10) . . ?
N20 C153 C154 105.6(7) . . ?
N20 C153 C156 109.4(8) . . ?
C156 C153 C154 112.8(8) . . ?
N19 C154 C153 102.7(7) . . ?
N19 C154 C159 108.3(8) . . ?
C159 C154 C153 111.0(8) . . ?
C153 C156 C157 109.2(8) . . ?
C155 C156 C153 117.1(10) . . ?
C155 C156 C157 109.0(10) . . ?
C158 C159 C154 107.6(8) . . ?
C160 C159 C154 117.1(9) . . ?
C160 C159 C158 110.3(10) . . ?
N16 C161 C162 106.6(7) . . ?
N16 C161 C164 109.1(7) . . ?
C164 C161 C162 116.6(7) . . ?
N15 C162 C161 107.8(7) . . ?
N15 C162 C167 111.2(8) . . ?
C167 C162 C161 111.1(7) . . ?
C161 C164 C163 115.2(10) . . ?
C161 C164 C165 110.6(8) . . ?
C163 C164 C165 111.7(10) . . ?
C162 C167 C166 108.8(7) . . ?
C162 C167 C168 110.6(7) . . ?
C166 C167 C168 109.7(8) . . ?
Cl1 C169 Cl2 113.5(12) . . ?
Cl3 C169 Cl1 100.9(10) . . ?
Cl3 C169 Cl2 110.9(10) . . ?
Cl3 C170 Cl2 112.6(7) . . ?
Cl3 C170 Cl4 108.0(7) . . ?
Cl4 C170 Cl2 114.5(7) . . ?
Cl6 C171 Cl5 115.3(13) . . ?
Cl6 C171 Cl7 106.8(11) . . ?
Cl7 C171 Cl5 114.4(9) . . ?
Cl8 C172 Cl10 104.2(9) . . ?
Cl9 C172 Cl8 109.7(9) . . ?
Cl9 C172 Cl10 128.8(8) . . ?
Cl9 C172 Cl11 116.9(8) . . ?
Cl9 C172 Cl12 102.3(11) . . ?
Cl11 C172 Cl10 112.3(9) . . ?
Cl12 C172 Cl10 97.4(9) . . ?
Cl13 C173 Cl14 109.8(9) . . ?
Cl15 C173 Cl13 112.2(9) . . ?
Cl15 C173 Cl14 122.5(10) . . ?
Cl16 C180 Cl17 121.3(12) . . ?
Cl16 C180 Cl18 110.6(12) . . ?
Cl17 C180 Cl18 105.3(10) . . ?
Cl19 C181 Cl20 101.0(12) . . ?
Cl19 C181 Cl21 107.9(13) . . ?
Cl21 C181 Cl20 99.6(13) . . ?

loop_
_geom_bond_atom_site_label_1
_geom_bond_atom_site_label_2
_geom_bond_distance
_geom_bond_site_symmetry_2
_geom_bond_publ_flag
Cl1 C169 1.733(14) . ?
Cl2 C169 1.738(14) . ?
Cl2 C170 1.746(11) . ?
Cl3 C169 1.732(14) . ?
Cl3 C170 1.690(11) . ?
Cl4 C170 1.723(10) . ?
Cl5 C171 1.749(12) . ?
Cl6 C171 1.742(12) . ?
Cl7 C171 1.749(12) . ?
Cl8 C172 1.728(12) . ?
Cl9 C172 1.665(16) . ?
Cl10 C172 1.738(13) . ?
Cl11 C172 1.733(12) . ?
Cl12 C172 1.720(12) . ?
Cl13 C173 1.711(12) . ?
Cl14 C173 1.740(12) . ?
Cl15 C173 1.704(12) . ?
Cl16 C180 1.722(12) . ?
Cl17 C180 1.738(12) . ?
Cl18 C180 1.751(13) . ?
Cl19 C181 1.710(12) . ?
Cl20 C181 1.797(13) . ?
Cl21 C181 1.716(13) . ?
O1 C177 1.442(13) . ?
O2 C175 1.412(13) . ?
O3 C176 1.471(12) . ?
O4 C174 1.449(11) . ?
O5 C182 1.448(13) . ?
O6 C179 1.433(11) . ?
O7 C178 1.438(13) . ?
N1 C26 1.297(9) . ?
N1 C69 1.439(11) . ?
N2 C9 1.276(12) . ?
N2 C70 1.437(11) . ?
N3 C8 1.262(13) . ?
N3 C62 1.466(11) . ?
N4 C36 1.283(13) . ?
N4 C61 1.442(12) . ?
N5 C7 1.268(12) . ?
N5 C37 1.455(12) . ?
N6 C16 1.205(12) . ?
N6 C41 1.503(14) . ?
N7 C18 1.211(11) . ?
N7 C53 1.481(12) . ?
N8 C34 1.296(14) . ?
N8 C57 1.513(14) . ?
N9 C35 1.282(9) . ?
N9 C78 1.564(15) . ?
N10 C27 1.256(12) . ?
N10 C77 1.494(13) . ?
N11 C25 1.257(12) . ?
N11 C48 1.484(13) . ?
N12 C17 1.306(12) . ?
N12 C49 1.454(12) . ?
N13 C101 1.260(12) . ?
N13 C137 1.484(12) . ?
N14 C119 1.289(11) . ?
N14 C138 1.460(10) . ?
N15 C111 1.298(11) . ?
N15 C162 1.404(12) . ?
N16 C118 1.305(11) . ?
N16 C161 1.441(11) . ?
N17 C102 1.290(13) . ?
N17 C130 1.467(13) . ?
N18 C109 1.265(11) . ?
N18 C129 1.500(11) . ?
N19 C100 1.259(13) . ?
N19 C154 1.454(12) . ?
N20 C91 1.265(12) . ?
N20 C153 1.456(12) . ?
N21 C93 1.268(12) . ?
N21 C146 1.464(12) . ?
N22 C120 1.259(11) . ?
N22 C145 1.499(11) . ?
N23 C92 1.275(12) . ?
N23 C121 1.507(12) . ?
N24 C110 1.274(13) . ?
N24 C125 1.502(12) . ?
C1 C2 1.352(13) . ?
C1 C6 1.441(15) . ?
C1 C7 1.499(14) . ?
C2 C3 1.455(15) . ?
C3 C4 1.331(15) . ?
C3 C8 1.500(15) . ?
C4 C5 1.323(14) . ?
C5 C6 1.386(14) . ?
C5 C9 1.501(14) . ?
C10 C11 1.404(13) . ?
C10 C15 1.428(13) . ?
C10 C16 1.479(14) . ?
C11 C12 1.390(13) . ?
C12 C13 1.454(12) . ?
C12 C17 1.442(14) . ?
C13 C14 1.366(12) . ?
C14 C15 1.359(13) . ?
C14 C18 1.517(10) . ?
C23 C22 1.3900 . ?
C23 C24 1.3900 . ?
C23 C27 1.539(9) . ?
C22 C21 1.3900 . ?
C21 C20 1.3900 . ?
C21 C26 1.456(10) . ?
C20 C19 1.3900 . ?
C19 C24 1.3900 . ?
C19 C25 1.538(11) . ?
C28 C29 1.454(15) . ?
C28 C33 1.376(13) . ?
C28 C34 1.402(14) . ?
C29 C30 1.404(14) . ?
C30 C31 1.385(13) . ?
C30 C35 1.471(14) . ?
C31 C32 1.409(14) . ?
C32 C33 1.404(13) . ?
C32 C36 1.486(14) . ?
C37 C38 1.608(15) . ?
C37 C41 1.470(14) . ?
C38 C39 1.549(15) . ?
C38 C40 1.487(16) . ?
C41 C42 1.595(14) . ?
C42 C43 1.487(16) . ?
C42 C44 1.546(16) . ?
C45 C46 1.450(15) . ?
C45 C47 1.472(16) . ?
C45 C48 1.560(15) . ?
C48 C49 1.554(14) . ?
C49 C51 1.557(14) . ?
C50 C51 1.447(16) . ?
C51 C52 1.494(14) . ?
C53 C54 1.537(14) . ?
C53 C57 1.540(16) . ?
C54 C55 1.477(15) . ?
C54 C56 1.508(16) . ?
C57 C58 1.576(15) . ?
C58 C59 1.483(19) . ?
C58 C60 1.605(19) . ?
C61 C62 1.539(14) . ?
C61 C64 1.529(14) . ?
C62 C67 1.532(15) . ?
C63 C64 1.550(19) . ?
C64 C65 1.466(17) . ?
C66 C67 1.64(2) . ?
C67 C68 1.52(2) . ?
C69 C70 1.545(13) . ?
C69 C72 1.561(12) . ?
C70 C75 1.512(14) . ?
C71 C72 1.522(13) . ?
C72 C73 1.505(12) . ?
C74 C75 1.533(15) . ?
C75 C76 1.583(16) . ?
C77 C78 1.479(16) . ?
C77 C80 1.546(17) . ?
C78 C83 1.628(16) . ?
C79 C80 1.531(19) . ?
C80 C81 1.65(2) . ?
C82 C83 1.51(2) . ?
C83 C84 1.509(17) . ?
C85 C86 1.413(13) . ?
C85 C90 1.427(14) . ?
C85 C91 1.433(13) . ?
C86 C87 1.396(13) . ?
C87 C88 1.342(14) . ?
C87 C92 1.497(13) . ?
C88 C89 1.390(13) . ?
C89 C90 1.391(14) . ?
C89 C93 1.493(14) . ?
C94 C95 1.390(13) . ?
C94 C99 1.393(13) . ?
C94 C100 1.477(14) . ?
C95 C96 1.389(13) . ?
C96 C97 1.443(14) . ?
C96 C101 1.472(14) . ?
C97 C98 1.427(14) . ?
C98 C99 1.402(14) . ?
C98 C102 1.453(15) . ?
C103 C104 1.424(12) . ?
C103 C108 1.387(12) . ?
C103 C109 1.460(13) . ?
C104 C105 1.427(14) . ?
C105 C106 1.342(13) . ?
C105 C110 1.486(14) . ?
C106 C107 1.369(13) . ?
C107 C108 1.442(13) . ?
C107 C111 1.442(13) . ?
C112 C113 1.436(12) . ?
C112 C117 1.368(14) . ?
C112 C118 1.473(13) . ?
C113 C114 1.449(12) . ?
C114 C115 1.360(12) . ?
C114 C119 1.444(12) . ?
C115 C116 1.426(12) . ?
C116 C117 1.362(14) . ?
C116 C120 1.485(13) . ?
C121 C123 1.440(14) . ?
C121 C125 1.597(14) . ?
C122 C123 1.554(17) . ?
C123 C124 1.526(17) . ?
C125 C127 1.463(13) . ?
C126 C127 1.617(17) . ?
C127 C128 1.528(18) . ?
C129 C130 1.550(13) . ?
C129 C132 1.516(13) . ?
C130 C135 1.530(14) . ?
C131 C132 1.640(14) . ?
C132 C133 1.497(14) . ?
C134 C135 1.487(19) . ?
C135 C136 1.471(18) . ?
C137 C138 1.528(13) . ?
C137 C140 1.550(12) . ?
C138 C143 1.512(13) . ?
C139 C140 1.495(16) . ?
C140 C141 1.480(15) . ?
C142 C143 1.544(13) . ?
C143 C144 1.502(15) . ?
C145 C146 1.502(13) . ?
C145 C148 1.538(13) . ?
C146 C151 1.578(14) . ?
C147 C148 1.573(15) . ?
C148 C149 1.478(14) . ?
C150 C151 1.565(16) . ?
C151 C152 1.518(15) . ?
C153 C154 1.632(13) . ?
C153 C156 1.518(14) . ?
C154 C159 1.546(13) . ?
C155 C156 1.483(16) . ?
C156 C157 1.578(15) . ?
C158 C159 1.542(15) . ?
C159 C160 1.513(16) . ?
C161 C162 1.577(12) . ?
C161 C164 1.509(13) . ?
C162 C167 1.548(12) . ?
C163 C164 1.525(17) . ?
C164 C165 1.551(14) . ?
C166 C167 1.553(13) . ?
C167 C168 1.557(13) . ?

loop_
_geom_hbond_atom_site_label_D
_geom_hbond_atom_site_label_H
_geom_hbond_atom_site_label_A
_geom_hbond_distance_DH
_geom_hbond_distance_HA
_geom_hbond_distance_DA
_geom_hbond_angle_DHA
_geom_hbond_site_symmetry_A
C179 H17O N16 0.98 2.03 2.930(17) 152.1 1_455
